data_7716494
loop_
_publ_author_name
'Franke, Maurice'
'Ens, Tobin'
'Mix, Andreas'
'Neumann, Beate'
'Stammler, Hans-Georg'
'Mitzel, Norbert W.'

_publ_section_title
;
 Host-guest chemistry of tridentate Lewis acids based on
 tribenzotriquinacene.
;
_journal_issue 28
_journal_name_full 'Dalton transactions (Cambridge, England : 2003)'
_journal_page_first 11970
_journal_page_last 11980
_journal_paper_doi 10.1039/d4dt01558d
_journal_volume 53
_journal_year 2024
_chemical_formula_moiety 'C40 H49 F9 O9 S3 Si3'
_chemical_formula_sum 'C40 H49 F9 O9 S3 Si3'
_chemical_formula_weight 1025.24
_space_group_crystal_system monoclinic
_space_group_IT_number 14
_space_group_name_Hall '-P 2ybc'
_space_group_name_H-M_alt 'P 1 21/c 1'
_atom_sites_solution_hydrogens geom
_atom_sites_solution_primary dual
_audit_creation_date 2021-11-11
_audit_creation_method
;
Olex2 1.3-ac4
(compiled 2019.04.23 svn.r3594 for Rigaku Oxford Diffraction, GUI svn.r5739)
;
_audit_update_record
;
2024-04-02 deposited with the CCDC.	2024-06-28 downloaded from the CCDC.
;
_cell_angle_alpha 90
_cell_angle_beta 91.786(3)
_cell_angle_gamma 90
_cell_formula_units_Z 8
_cell_length_a 17.6372(6)
_cell_length_b 16.1597(5)
_cell_length_c 34.9455(11)
_cell_measurement_reflns_used 13650
_cell_measurement_temperature 100.00(10)
_cell_measurement_theta_max 76.1420
_cell_measurement_theta_min 2.8000
_cell_volume 9955.0(6)
_computing_cell_refinement 'CrysAlisPro 1.171.41.104a (Rigaku OD, 2021)'
_computing_data_collection 'CrysAlisPro 1.171.41.104a (Rigaku OD, 2021)'
_computing_data_reduction 'CrysAlisPro 1.171.41.104a (Rigaku OD, 2021)'
_computing_molecular_graphics 'Olex2 (Dolomanov et al., 2009)'
_computing_publication_material 'Olex2 (Dolomanov et al., 2009)'
_computing_structure_refinement 'ShelXL (Sheldrick, 2015)'
_computing_structure_solution 'ShelXT (Sheldrick, 2015)'
_diffrn_ambient_environment N~2~
_diffrn_ambient_temperature 100.00(10)
_diffrn_detector 'CCD plate'
_diffrn_detector_area_resol_mean 5.3114
_diffrn_detector_type Atlas
_diffrn_measured_fraction_theta_full 0.998
_diffrn_measured_fraction_theta_max 0.998
_diffrn_measurement_details
;
List of Runs (angles in degrees, time in seconds):

  # Type    Start    End  Width  t~exp~   \w     \q     \k     \f   Frames
#--------------------------------------------------------------------------
  1  \w   -110.00 -29.00   1.00   49.50    --  -38.50 -37.00  30.00   81
  2  \w    -72.00  39.00   1.00   49.50    --  -38.50  19.00-150.00  111
  3  \w    -51.00  30.00   1.00   49.50    --  -38.50  57.00 -90.00   81
  4  \w     43.00  97.00   1.00   49.50    --   42.70-125.00-180.00   54
  5  \w      7.00  77.00   1.00   49.50    --   42.70 -99.00 -30.00   70
  6  \w     43.00  80.00   1.00   77.50    --  111.00 -45.00 -60.00   37
  7  \w     76.00 113.00   1.00   77.50    --  111.00-125.00 -30.00   37
  8  \w     79.00 113.00   1.00   77.50    --  111.00-125.00 150.00   34
  9  \w     48.00 132.00   1.00   77.50    --  111.00 -45.00-150.00   84
 10  \w     47.00 129.00   1.00   77.50    --  111.00 -45.00  30.00   82
 11  \w    111.00 162.00   1.00   77.50    --  111.00  30.00-150.00   51
 12  \w     46.00  74.00   1.00   77.50    --  111.00-125.00  60.00   28
 13  \w     66.00 107.00   1.00   77.50    --  111.00 -94.00-180.00   41
 14  \w     42.00 133.00   1.00   77.50    --  111.00 -45.00 120.00   91
 15  \w     76.00 113.00   1.00   77.50    --  111.00-125.00 -90.00   37
 16  \w     88.00 131.00   1.00   77.50    --  111.00 -45.00 -60.00   43
 17  \w     31.00  62.00   1.00   77.50    --  111.00 -94.00  30.00   31
 18  \w     72.00 113.00   1.00   77.50    --  111.00-125.00-180.00   41
 19  \w     75.00 113.00   1.00   77.50    --  111.00-125.00   0.00   38
 20  \w     63.00 107.00   1.00   77.50    --  111.00 -94.00   0.00   44
 21  \w     63.00 107.00   1.00   77.50    --  111.00 -94.00  60.00   44
 22  \w     26.00 172.00   1.00   77.50    --  111.00   0.00-180.00  146
;
_diffrn_measurement_device 'four-circle diffractometer'
_diffrn_measurement_device_type 'SuperNova, Dual, Cu at home/near, Atlas'
_diffrn_measurement_method '\w scans'
_diffrn_orient_matrix_type 'CrysAlisPro convention (1999,Acta A55,543-557)'
_diffrn_orient_matrix_UB_11 0.0577010000
_diffrn_orient_matrix_UB_12 0.0595829000
_diffrn_orient_matrix_UB_13 -0.0174538000
_diffrn_orient_matrix_UB_21 0.0516312000
_diffrn_orient_matrix_UB_22 -0.0085847000
_diffrn_orient_matrix_UB_23 0.0361361000
_diffrn_orient_matrix_UB_31 0.0404173000
_diffrn_orient_matrix_UB_32 -0.0739290000
_diffrn_orient_matrix_UB_33 -0.0183455000
_diffrn_radiation_monochromator mirror
_diffrn_radiation_probe x-ray
_diffrn_radiation_type 'Cu K\a'
_diffrn_radiation_wavelength 1.54184
_diffrn_reflns_av_R_equivalents 0.0813
_diffrn_reflns_av_unetI/netI 0.0615
_diffrn_reflns_Laue_measured_fraction_full 0.998
_diffrn_reflns_Laue_measured_fraction_max 0.998
_diffrn_reflns_limit_h_max 21
_diffrn_reflns_limit_h_min -20
_diffrn_reflns_limit_k_max 17
_diffrn_reflns_limit_k_min -19
_diffrn_reflns_limit_l_max 31
_diffrn_reflns_limit_l_min -42
_diffrn_reflns_number 71522
_diffrn_reflns_point_group_measured_fraction_full 0.998
_diffrn_reflns_point_group_measured_fraction_max 0.998
_diffrn_reflns_theta_full 67.684
_diffrn_reflns_theta_max 68.251
_diffrn_reflns_theta_min 3.013
_diffrn_source 'micro-focus sealed X-ray tube'
_diffrn_source_type 'SuperNova (Cu) X-ray Source'
_exptl_absorpt_coefficient_mu 2.786
_exptl_absorpt_correction_T_max 1.000
_exptl_absorpt_correction_T_min 0.649
_exptl_absorpt_correction_type gaussian
_exptl_absorpt_process_details
;
CrysAlisPro 1.171.41.104a (Rigaku Oxford Diffraction, 2021)
Numerical absorption correction based on gaussian integration over
a multifaceted crystal model
Empirical absorption correction using spherical harmonics,
implemented in SCALE3 ABSPACK scaling algorithm.
;
_exptl_crystal_colour 'clear colourless'
_exptl_crystal_colour_lustre clear
_exptl_crystal_colour_primary colourless
_exptl_crystal_density_diffrn 1.368
_exptl_crystal_description needle
_exptl_crystal_F_000 4256
_exptl_crystal_size_max 0.37
_exptl_crystal_size_mid 0.043
_exptl_crystal_size_min 0.031
_refine_diff_density_max 1.374
_refine_diff_density_min -0.655
_refine_diff_density_rms 0.094
_refine_ls_extinction_method none
_refine_ls_goodness_of_fit_ref 1.037
_refine_ls_hydrogen_treatment constr
_refine_ls_matrix_type full
_refine_ls_number_parameters 1375
_refine_ls_number_reflns 18213
_refine_ls_number_restraints 1340
_refine_ls_restrained_S_all 1.040
_refine_ls_R_factor_all 0.1289
_refine_ls_R_factor_gt 0.0988
_refine_ls_shift/su_max 0.000
_refine_ls_shift/su_mean 0.000
_refine_ls_structure_factor_coef Fsqd
_refine_ls_weighting_details 'w=1/[\s^2^(Fo^2^)+(0.1080P)^2^+41.5780P] where P=(Fo^2^+2Fc^2^)/3'
_refine_ls_weighting_scheme calc
_refine_ls_wR_factor_gt 0.2465
_refine_ls_wR_factor_ref 0.2682
_reflns_Friedel_coverage 0.000
_reflns_number_gt 12624
_reflns_number_total 18213
_reflns_threshold_expression 'I > 2\s(I)'
_cod_data_source_file d4dt01558d2.cif
_cod_data_source_block 3
_cod_depositor_comments 'Adding full bibliography for 7716492--7716494.cif.'
_cod_database_code 7716494
_shelx_shelxl_version_number 2018/3
_chemical_oxdiff_formula C40H49F9O9S3Si3
_shelx_space_group_comment
;
The symmetry employed for this shelxl refinement is uniquely defined
by the following loop, which should always be used as a source of
symmetry information in preference to the above space-group names.
They are only intended as comments.
;
_shelx_estimated_absorpt_t_max 0.919
_shelx_estimated_absorpt_t_min 0.425
_reflns_odcompleteness_completeness 99.74
_reflns_odcompleteness_iscentric 1
_reflns_odcompleteness_theta 69.95
_olex2_refinement_description
;
1. Fixed Uiso
 At 1.2 times of:
  All C(H) groups, All C(H,H) groups, All C(H,H,H,H) groups
 At 1.5 times of:
  All C(H,H,H) groups
2. Uiso/Uaniso restraints and constraints
C40A \\sim H78C \\sim O9A \\sim C34A \\sim H77A \\sim F17A \\sim O15A \\sim S5A
\\sim C78A \\sim F4A \\sim O6A \\sim F5A \\sim O18A \\sim F6A \\sim O14A \\sim
F18A \\sim H78A \\sim F9A \\sim H79B \\sim F14A \\sim O17A \\sim F16A \\sim
O16A \\sim S3A \\sim O7A \\sim S6A \\sim O5A \\sim Si6A \\sim O8A \\sim F7A
\\sim O13A \\sim F8A \\sim H78B \\sim S2A \\sim H79A \\sim F13A \\sim C79A
\\sim F15A \\sim H79C \\sim O4A \\sim C74A \\sim C80A \\sim H77B: within 2A
with sigma of 0.01 and sigma for terminal atoms of 0.02
C40B \\sim O5B \\sim O4B \\sim C34B \\sim H78D \\sim S3B \\sim F17B \\sim S2B
\\sim H78F \\sim O18B \\sim F7B \\sim O16B \\sim O17B \\sim F5B \\sim F16B
\\sim F4B \\sim H79D \\sim F14B \\sim H77D \\sim F18B \\sim Si6B \\sim F6B
\\sim F9B \\sim O15B \\sim S5B \\sim O9B \\sim F13B \\sim O6B \\sim O13B \\sim
F8B \\sim S6B \\sim O7B \\sim H79F \\sim O14B \\sim C78B \\sim F15B \\sim H77C
\\sim C80B \\sim H78E \\sim O8B \\sim C79B \\sim C74B \\sim H79E: within 2A
with sigma of 0.01 and sigma for terminal atoms of 0.02
Uanis(C40A) \\sim Ueq, Uanis(O9A) \\sim Ueq, Uanis(C34A) \\sim Ueq, Uanis(F17A)
\\sim Ueq, Uanis(O15A) \\sim Ueq, Uanis(S5A) \\sim Ueq, Uanis(C78A) \\sim Ueq,
Uanis(F4A) \\sim Ueq, Uanis(O6A) \\sim Ueq, Uanis(F5A) \\sim Ueq, Uanis(O18A)
\\sim Ueq, Uanis(F6A) \\sim Ueq, Uanis(O14A) \\sim Ueq, Uanis(F18A) \\sim Ueq,
Uanis(F9A) \\sim Ueq, Uanis(F14A) \\sim Ueq, Uanis(O17A) \\sim Ueq, Uanis(F16A)
\\sim Ueq, Uanis(O16A) \\sim Ueq, Uanis(S3A) \\sim Ueq, Uanis(O7A) \\sim Ueq,
Uanis(S6A) \\sim Ueq, Uanis(O5A) \\sim Ueq, Uanis(Si6A) \\sim Ueq, Uanis(O8A)
\\sim Ueq, Uanis(F7A) \\sim Ueq, Uanis(O13A) \\sim Ueq, Uanis(F8A) \\sim Ueq,
Uanis(S2A) \\sim Ueq, Uanis(F13A) \\sim Ueq, Uanis(C79A) \\sim Ueq, Uanis(F15A)
\\sim Ueq, Uanis(O4A) \\sim Ueq, Uanis(C74A) \\sim Ueq, Uanis(C80A) \\sim Ueq,
: with sigma of 0.01 and sigma for terminal atoms of 0.02
Uanis(C40B) \\sim Ueq, Uanis(O5B) \\sim Ueq, Uanis(O4B) \\sim Ueq, Uanis(C34B)
\\sim Ueq, Uanis(S3B) \\sim Ueq, Uanis(F17B) \\sim Ueq, Uanis(S2B) \\sim Ueq,
Uanis(O18B) \\sim Ueq, Uanis(F7B) \\sim Ueq, Uanis(O16B) \\sim Ueq, Uanis(O17B)
\\sim Ueq, Uanis(F5B) \\sim Ueq, Uanis(F16B) \\sim Ueq, Uanis(F4B) \\sim Ueq,
Uanis(F14B) \\sim Ueq, Uanis(F18B) \\sim Ueq, Uanis(Si6B) \\sim Ueq, Uanis(F6B)
\\sim Ueq, Uanis(F9B) \\sim Ueq, Uanis(O15B) \\sim Ueq, Uanis(S5B) \\sim Ueq,
Uanis(O9B) \\sim Ueq, Uanis(F13B) \\sim Ueq, Uanis(O6B) \\sim Ueq, Uanis(O13B)
\\sim Ueq, Uanis(F8B) \\sim Ueq, Uanis(S6B) \\sim Ueq, Uanis(O7B) \\sim Ueq,
Uanis(O14B) \\sim Ueq, Uanis(C78B) \\sim Ueq, Uanis(F15B) \\sim Ueq,
Uanis(C80B) \\sim Ueq, Uanis(O8B) \\sim Ueq, Uanis(C79B) \\sim Ueq, Uanis(C74B)
\\sim Ueq, : with sigma of 0.01 and sigma for terminal atoms of 0.02
Uanis(O7A) = Uanis(O7B)
Uanis(C34A) = Uanis(C34B)
Uanis(O16A) = Uanis(O16B)
Uanis(O4A) = Uanis(O4B)
Uanis(C79A) = Uanis(C79B)
Uanis(C78A) = Uanis(C78B)
3. Rigid body (RIGU) restrains
 C40B, O5B, O4B, C34B, H78D, S3B, F17B, S2B, H78F, O18B, F7B, O16B, O17B, F5B,
 F16B, F4B, H79D, F14B, H77D, F18B, Si6B, F6B, F9B, O15B, S5B, O9B, F13B, O6B,
 O13B, F8B, S6B, O7B, H79F, O14B, C78B, F15B, H77C, C80B, H78E, O8B, C79B, C74B,
  H79E
 with sigma for 1-2 distances of 0.01 and sigma for 1-3 distances of 0.01
 C40A, H78C, O9A, C34A, H77A, F17A, O15A, S5A, C78A, F4A, O6A, F5A, O18A, F6A,
 O14A, F18A, H78A, F9A, H79B, F14A, O17A, F16A, O16A, S3A, O7A, S6A, O5A, Si6A,
 O8A, F7A, O13A, F8A, H78B, S2A, H79A, F13A, C79A, F15A, H79C, O4A, C74A, C80A,
 H77B
 with sigma for 1-2 distances of 0.01 and sigma for 1-3 distances of 0.01
4. Others
 Sof(S2B)=Sof(F4B)=Sof(F5B)=Sof(F6B)=Sof(O4B)=Sof(O5B)=Sof(O6B)=Sof(C34B)=
 Sof(S3B)=Sof(F7B)=Sof(F8B)=Sof(F9B)=Sof(O7B)=Sof(O8B)=Sof(O9B)=Sof(C40B)=
 Sof(S5B)=Sof(F13B)=Sof(F14B)=Sof(F15B)=Sof(O13B)=Sof(O14B)=Sof(O15B)=Sof(C74B)=
 Sof(S6B)=Sof(F16B)=Sof(F17B)=Sof(F18B)=Sof(O16B)=Sof(O17B)=Sof(O18B)=Sof(C80B)=
 Sof(Si6B)=Sof(H77C)=Sof(H77D)=Sof(C78B)=Sof(H78D)=Sof(H78E)=Sof(H78F)=
 Sof(C79B)=Sof(H79D)=Sof(H79E)=Sof(H79F)=1-FVAR(1)
 Sof(S2A)=Sof(S3A)=Sof(S5A)=Sof(S6A)=Sof(Si6A)=Sof(F4A)=Sof(F5A)=Sof(F6A)=
 Sof(F7A)=Sof(F8A)=Sof(F9A)=Sof(F13A)=Sof(F14A)=Sof(F15A)=Sof(F16A)=Sof(F17A)=
 Sof(F18A)=Sof(O4A)=Sof(O5A)=Sof(O6A)=Sof(O7A)=Sof(O8A)=Sof(O9A)=Sof(O13A)=
 Sof(O14A)=Sof(O15A)=Sof(O16A)=Sof(O17A)=Sof(O18A)=Sof(C34A)=Sof(C40A)=
 Sof(C74A)=Sof(H77A)=Sof(H77B)=Sof(C78A)=Sof(H78A)=Sof(H78B)=Sof(H78C)=
 Sof(C79A)=Sof(H79A)=Sof(H79B)=Sof(H79C)=Sof(C80A)=FVAR(1)
5.a Free rotating group:
 S2B(F4B,F5B,F6B,O4B,O5B,O6B,C34B), S3B(F7B,F8B,F9B,O7B,O8B,O9B,C40B),
 S5B(F13B,F14B,F15B,O13B,O14B,O15B,C74B), S6B(F16B,F17B,F18B,O16B,O17B,O18B,
 C80B)
5.b Ternary CH refined with riding coordinates:
 C1(H1), C41(H41)
5.c Secondary CH2 refined with riding coordinates:
 C23(H23A,H23B), C24(H24A,H24B), C25(H25A,H25B), C29(H29A,H29B), C30(H30A,
 H30B), C31(H31A,H31B), C35(H35A,H35B), C36(H36A,H36B), C37(H37A,H37B),
 C63(H63A,H63B), C64(H64A,H64B), C65(H65A,H65B), C69(H69A,H69B), C70(H70A,H70B),
  C71(H71A,H71B), C75(H75A,H75B), C76(H76A,H76B), C77(H77A,H77B), C77(H77C,H77D)
5.d Aromatic/amide H refined with riding coordinates:
 C4(H4), C5(H5), C6(H6), C7(H7), C11(H11), C12(H12), C13(H13), C14(H14),
 C18(H18), C19(H19), C20(H20), C34(H34), C44(H44), C45(H45), C46(H46), C47(H47),
  C51(H51), C52(H52), C53(H53), C54(H54), C58(H58), C59(H59), C60(H60), C61(H61)
5.e Idealised Me refined as rotating group:
 C26(H26A,H26B,H26C), C27(H27A,H27B,H27C), C32(H32A,H32B,H32C), C33(H33A,H33B,
 H33C), C38(H38A,H38B,H38C), C39(H39A,H39B,H39C), C66(H66A,H66B,H66C), C67(H67A,
 H67B,H67C), C72(H72A,H72B,H72C), C73(H73A,H73B,H73C), C78A(H78A,H78B,H78C),
 C78B(H78D,H78E,H78F), C79A(H79A,H79B,H79C), C79B(H79D,H79E,H79F)
;
_olex2_date_sample_data_collection 2021-11-04
_olex2_submission_special_instructions 'No special instructions were received'
_oxdiff_exptl_absorpt_empirical_details
;
Empirical correction (ABSPACK) includes:
- Absorption correction using spherical harmonics
- Frame scaling
- Detector area scaling
;
_oxdiff_exptl_absorpt_empirical_full_max 1.913
_oxdiff_exptl_absorpt_empirical_full_min 0.672

loop_
_space_group_symop_operation_xyz
'x, y, z'
'-x, y+1/2, -z+1/2'
'-x, -y, -z'
'x, -y-1/2, z-1/2'

loop_
_atom_site_label
_atom_site_type_symbol
_atom_site_fract_x
_atom_site_fract_y
_atom_site_fract_z
_atom_site_U_iso_or_equiv
_atom_site_adp_type
_atom_site_occupancy
_atom_site_site_symmetry_order
_atom_site_calc_flag
_atom_site_refinement_flags_posn
_atom_site_refinement_flags_adp
_atom_site_refinement_flags_occupancy
_atom_site_disorder_assembly
_atom_site_disorder_group
S1 S -0.31446(10) 0.85588(11) 0.38335(5) 0.0555(4) Uani 1 1 d . . . . .
S2A S -0.04499(17) 0.99455(19) 0.40926(7) 0.0652(7) Uani 0.778(3) 1 d . U P A 1
S2B S -0.0018(5) 1.0320(5) 0.4034(2) 0.065(2) Uani 0.222(3) 1 d . U P A 2
F4B F -0.0883(10) 1.0858(14) 0.4564(5) 0.109(8) Uani 0.222(3) 1 d G U P A 2
F5B F -0.0322(13) 1.1829(7) 0.4262(6) 0.084(7) Uani 0.222(3) 1 d G U P A 2
F6B F 0.0310(12) 1.1073(11) 0.4665(4) 0.096(7) Uani 0.222(3) 1 d G U P A 2
O4B O -0.0721(8) 1.0415(10) 0.3768(4) 0.0561(15) Uani 0.222(3) 1 d G U P A 2
O5B O 0.0640(7) 1.0610(10) 0.3846(4) 0.087(7) Uani 0.222(3) 1 d G U P A 2
O6B O -0.0008(10) 0.9542(6) 0.4220(4) 0.078(6) Uani 0.222(3) 1 d G U P A 2
C34B C -0.0248(9) 1.1077(8) 0.4405(4) 0.090(3) Uani 0.222(3) 1 d G U P A 2
S3A S 0.33715(13) 0.78190(15) 0.43379(6) 0.0423(5) Uani 0.778(3) 1 d . U P A 1
S3B S 0.3467(5) 0.8075(6) 0.4194(3) 0.072(3) Uani 0.222(3) 1 d . U P A 2
F7B F 0.4175(11) 0.8400(12) 0.4849(4) 0.098(7) Uani 0.222(3) 1 d G U P A 2
F8B F 0.4851(6) 0.7839(14) 0.4417(6) 0.112(7) Uani 0.222(3) 1 d G U P A 2
F9B F 0.4042(11) 0.7107(10) 0.4717(5) 0.123(8) Uani 0.222(3) 1 d G U P A 2
O7B O 0.2746(6) 0.8044(12) 0.4428(5) 0.0553(15) Uani 0.222(3) 1 d G U P A 2
O8B O 0.3596(10) 0.8902(7) 0.4065(5) 0.101(7) Uani 0.222(3) 1 d G U P A 2
O9B O 0.3497(10) 0.7405(9) 0.3934(4) 0.079(8) Uani 0.222(3) 1 d G U P A 2
C40B C 0.4179(7) 0.7842(9) 0.4573(4) 0.093(5) Uani 0.222(3) 1 d G U P A 2
S4 S 0.85094(10) 0.41353(12) 0.42356(5) 0.0542(4) Uani 1 1 d . . . . .
S5A S 0.45390(13) 0.24312(13) 0.40618(6) 0.0489(5) Uani 0.778(3) 1 d . U P A 1
S5B S 0.4709(3) 0.1664(4) 0.41474(18) 0.0532(19) Uani 0.222(3) 1 d . U P A 2
F13B F 0.4350(9) 0.1770(11) 0.48524(19) 0.096(6) Uani 0.222(3) 1 d G U P A 2
F14B F 0.3402(5) 0.1569(10) 0.4462(4) 0.086(6) Uani 0.222(3) 1 d G U P A 2
F15B F 0.3913(8) 0.2775(8) 0.4508(4) 0.089(6) Uani 0.222(3) 1 d G U P A 2
O13B O 0.4256(6) 0.1941(8) 0.3788(2) 0.036(4) Uani 0.222(3) 1 d G U P A 2
O14B O 0.5377(4) 0.2159(7) 0.4196(4) 0.056(5) Uani 0.222(3) 1 d G U P A 2
O15B O 0.4756(7) 0.0791(4) 0.4170(4) 0.068(6) Uani 0.222(3) 1 d G U P A 2
C74B C 0.4046(5) 0.1971(7) 0.4516(2) 0.072(4) Uani 0.222(3) 1 d G U P A 2
S6A S 0.18280(14) 0.37263(15) 0.37622(7) 0.0545(6) Uani 0.778(3) 1 d . U P A 1
S6B S 0.2196(3) 0.3406(4) 0.39092(18) 0.0436(17) Uani 0.222(3) 1 d . U P A 2
F16B F 0.1235(5) 0.3949(8) 0.4409(3) 0.050(4) Uani 0.222(3) 1 d G U P A 2
F17B F 0.0840(4) 0.2949(8) 0.4050(4) 0.061(4) Uani 0.222(3) 1 d G U P A 2
F18B F 0.0919(6) 0.4179(9) 0.3820(4) 0.073(8) Uani 0.222(3) 1 d G U P A 2
O16B O 0.2549(6) 0.4274(5) 0.3937(4) 0.0493(11) Uani 0.222(3) 1 d G U P A 2
O17B O 0.2543(5) 0.2875(7) 0.4191(3) 0.058(5) Uani 0.222(3) 1 d G U P A 2
O18B O 0.2116(5) 0.3142(8) 0.3524(2) 0.048(5) Uani 0.222(3) 1 d G U P A 2
C80B C 0.1233(3) 0.3643(6) 0.4059(2) 0.045(4) Uani 0.222(3) 1 d G U P A 2
Si1 Si -0.22110(11) 0.71764(13) 0.42088(5) 0.0547(5) Uani 1 1 d . . . . .
Si2 Si -0.10802(7) 1.08768(8) 0.33927(4) 0.0250(3) Uani 1 1 d . . . . .
Si3 Si 0.19090(10) 0.88172(11) 0.43662(5) 0.0449(4) Uani 1 1 d . . . . .
Si4 Si 0.69695(9) 0.34152(10) 0.43250(4) 0.0384(4) Uani 1 1 d . . . . .
Si5 Si 0.39102(8) 0.14072(8) 0.33910(4) 0.0262(3) Uani 1 1 d . . . . .
Si6A Si 0.2726(2) 0.5086(3) 0.41686(11) 0.0404(9) Uani 0.778(3) 1 d . U P A 1
Si6B Si 0.2908(9) 0.4963(12) 0.4259(5) 0.045(3) Uani 0.222(3) 1 d . U P A 2
F1 F -0.2543(4) 0.9856(4) 0.4161(2) 0.110(2) Uani 1 1 d . . . . .
F2 F -0.3227(4) 0.9122(4) 0.45190(17) 0.109(2) Uani 1 1 d . . . . .
F3 F -0.3752(4) 0.9890(4) 0.40881(19) 0.113(2) Uani 1 1 d . . . . .
F4A F -0.0304(7) 1.1478(6) 0.4303(3) 0.118(3) Uani 0.778(3) 1 d . U P A 1
F5A F 0.0002(6) 1.0608(7) 0.4744(2) 0.136(3) Uani 0.778(3) 1 d . U P A 1
F6A F -0.1167(6) 1.0769(8) 0.4581(3) 0.133(4) Uani 0.778(3) 1 d . U P A 1
F7A F 0.3905(4) 0.9309(4) 0.4235(2) 0.096(2) Uani 0.778(3) 1 d . U P A 1
F8A F 0.4737(4) 0.8427(5) 0.4344(2) 0.100(2) Uani 0.778(3) 1 d . U P A 1
F9A F 0.4077(4) 0.8849(4) 0.4805(2) 0.083(2) Uani 0.778(3) 1 d . U P A 1
F10 F 0.8863(3) 0.5163(4) 0.47807(15) 0.0959(17) Uani 1 1 d . . . . .
F11 F 0.9774(3) 0.4392(5) 0.45979(17) 0.117(2) Uani 1 1 d . . . . .
F12 F 0.8922(3) 0.3869(4) 0.49430(15) 0.1032(19) Uani 1 1 d . . . . .
F13A F 0.4893(6) 0.2292(7) 0.4765(2) 0.142(3) Uani 0.778(3) 1 d . U P A 1
F14A F 0.4601(7) 0.1132(6) 0.4474(3) 0.151(4) Uani 0.778(3) 1 d . U P A 1
F15A F 0.3740(6) 0.1911(8) 0.4618(2) 0.145(4) Uani 0.778(3) 1 d . U P A 1
F16A F 0.2405(5) 0.2392(5) 0.4053(3) 0.119(3) Uani 0.778(3) 1 d . U P A 1
F17A F 0.1686(5) 0.3085(5) 0.4415(2) 0.113(3) Uani 0.778(3) 1 d . U P A 1
F18A F 0.1213(5) 0.2368(4) 0.3967(2) 0.109(3) Uani 0.778(3) 1 d . U P A 1
O1 O -0.2430(3) 0.8102(3) 0.39677(13) 0.0560(12) Uani 1 1 d . . . . .
O2 O -0.3812(3) 0.8091(3) 0.38851(19) 0.0763(16) Uani 1 1 d . . . . .
O3 O -0.3012(3) 0.8922(3) 0.34756(14) 0.0660(14) Uani 1 1 d . . . . .
O4A O -0.0992(4) 1.0279(4) 0.38158(17) 0.0561(15) Uani 0.778(3) 1 d . U P A 1
O5A O 0.0310(5) 0.9933(7) 0.3953(3) 0.103(3) Uani 0.778(3) 1 d . U P A 1
O6A O -0.0709(6) 0.9228(6) 0.4276(3) 0.108(3) Uani 0.778(3) 1 d . U P A 1
O7A O 0.2688(4) 0.8264(4) 0.44943(18) 0.0553(15) Uani 0.778(3) 1 d . U P A 1
O8A O 0.3326(4) 0.7746(4) 0.39270(16) 0.0502(16) Uani 0.778(3) 1 d . U P A 1
O9A O 0.3582(4) 0.7150(4) 0.45665(17) 0.0589(16) Uani 0.778(3) 1 d . U P A 1
O10 O 0.7717(2) 0.4129(3) 0.43946(13) 0.0509(11) Uani 1 1 d . . . . .
O11 O 0.8608(3) 0.4792(4) 0.39752(15) 0.0741(15) Uani 1 1 d . . . . .
O12 O 0.8744(3) 0.3315(3) 0.41350(16) 0.0695(15) Uani 1 1 d . . . . .
O13A O 0.3967(4) 0.1965(4) 0.38180(18) 0.0509(16) Uani 0.778(3) 1 d . U P A 1
O14A O 0.4296(6) 0.3233(5) 0.4130(3) 0.120(3) Uani 0.778(3) 1 d . U P A 1
O15A O 0.5274(5) 0.2290(6) 0.3954(3) 0.098(3) Uani 0.778(3) 1 d . U P A 1
O16A O 0.2506(4) 0.4181(4) 0.39084(19) 0.0493(11) Uani 0.778(3) 1 d . U P A 1
O17A O 0.1128(6) 0.4191(5) 0.3824(3) 0.077(3) Uani 0.778(3) 1 d . U P A 1
O18A O 0.1982(4) 0.3412(4) 0.3392(2) 0.0597(19) Uani 0.778(3) 1 d . U P A 1
C1 C 0.0042(2) 0.7734(3) 0.30505(13) 0.0194(9) Uani 1 1 d . . . . .
H1 H -0.008243 0.806137 0.328305 0.023 Uiso 1 1 calc R . . . .
C2 C -0.0063(2) 0.6787(3) 0.31228(14) 0.0227(10) Uani 1 1 d . . . . .
C3 C -0.0621(2) 0.6522(3) 0.28049(14) 0.0210(9) Uani 1 1 d . . . . .
C4 C -0.0867(3) 0.5721(3) 0.27184(16) 0.0283(11) Uani 1 1 d . . . . .
H4 H -0.070529 0.526645 0.287319 0.034 Uiso 1 1 calc R . . . .
C5 C -0.1351(3) 0.5597(3) 0.24024(17) 0.0315(12) Uani 1 1 d . . . . .
H5 H -0.152151 0.505438 0.234073 0.038 Uiso 1 1 calc R . . . .
C6 C -0.1588(3) 0.6258(3) 0.21761(15) 0.0297(11) Uani 1 1 d . . . . .
H6 H -0.191665 0.616526 0.195974 0.036 Uiso 1 1 calc R . . . .
C7 C -0.1348(3) 0.7056(3) 0.22644(15) 0.0259(10) Uani 1 1 d . . . . .
H7 H -0.151942 0.751137 0.211324 0.031 Uiso 1 1 calc R . . . .
C8 C -0.0854(2) 0.7179(3) 0.25762(13) 0.0205(9) Uani 1 1 d . . . . .
C9 C -0.0483(2) 0.7990(3) 0.26994(13) 0.0191(9) Uani 1 1 d . . . . .
C10 C 0.0078(2) 0.8275(3) 0.24018(14) 0.0208(9) Uani 1 1 d . . . . .
C11 C -0.0094(3) 0.8541(3) 0.20326(14) 0.0234(10) Uani 1 1 d . . . . .
H11 H -0.060761 0.859666 0.194592 0.028 Uiso 1 1 calc R . . . .
C12 C 0.0492(3) 0.8726(3) 0.17903(15) 0.0273(10) Uani 1 1 d . . . . .
H12 H 0.038066 0.891643 0.153755 0.033 Uiso 1 1 calc R . . . .
C13 C 0.1244(3) 0.8632(3) 0.19184(14) 0.0271(10) Uani 1 1 d . . . . .
H13 H 0.164303 0.875387 0.175102 0.033 Uiso 1 1 calc R . . . .
C14 C 0.1413(3) 0.8364(3) 0.22857(14) 0.0245(10) Uani 1 1 d . . . . .
H14 H 0.192657 0.830399 0.237154 0.029 Uiso 1 1 calc R . . . .
C15 C 0.0825(2) 0.8181(3) 0.25310(13) 0.0197(9) Uani 1 1 d . . . . .
C16 C 0.0888(2) 0.7880(3) 0.29389(13) 0.0194(9) Uani 1 1 d . . . . .
C17 C 0.1243(2) 0.7019(3) 0.29690(13) 0.0203(9) Uani 1 1 d . . . . .
C18 C 0.1993(3) 0.6803(3) 0.29057(14) 0.0256(10) Uani 1 1 d . . . . .
H18 H 0.235637 0.721342 0.284552 0.031 Uiso 1 1 calc R . . . .
C19 C 0.2199(3) 0.5977(3) 0.29322(16) 0.0306(11) Uani 1 1 d . . . . .
H19 H 0.270684 0.582038 0.288601 0.037 Uiso 1 1 calc R . . . .
C20 C 0.1676(3) 0.5376(3) 0.30249(17) 0.0350(12) Uani 1 1 d . . . . .
H20 H 0.182680 0.481236 0.304107 0.042 Uiso 1 1 calc R . . . .
C22 C 0.0718(3) 0.6424(3) 0.30640(14) 0.0239(10) Uani 1 1 d . . . . .
C23 C -0.0332(3) 0.6592(3) 0.35283(16) 0.0308(11) Uani 1 1 d . . . . .
H23A H -0.033851 0.598407 0.356135 0.037 Uiso 1 1 calc R . . . .
H23B H 0.004450 0.681912 0.371631 0.037 Uiso 1 1 calc R . . . .
C24 C -0.1115(3) 0.6930(4) 0.36235(16) 0.0348(12) Uani 1 1 d . . . . .
H24A H -0.117387 0.749314 0.351470 0.042 Uiso 1 1 calc R . . . .
H24B H -0.151100 0.657369 0.350217 0.042 Uiso 1 1 calc R . . . .
C25 C -0.1234(3) 0.6966(4) 0.40521(17) 0.0446(14) Uani 1 1 d . . . . .
H25A H -0.089543 0.739980 0.416197 0.053 Uiso 1 1 calc R . . . .
H25B H -0.106703 0.643116 0.416447 0.053 Uiso 1 1 calc R . . . .
C26 C -0.2911(4) 0.6379(5) 0.4065(3) 0.073(2) Uani 1 1 d . . . . .
H26A H -0.341673 0.655209 0.414181 0.110 Uiso 1 1 calc GR . . . .
H26B H -0.277727 0.585407 0.419019 0.110 Uiso 1 1 calc GR . . . .
H26C H -0.291155 0.630710 0.378652 0.110 Uiso 1 1 calc GR . . . .
C27 C -0.2225(6) 0.7434(7) 0.4722(2) 0.095(3) Uani 1 1 d . . . . .
H27A H -0.191535 0.792886 0.477171 0.142 Uiso 1 1 calc GR . . . .
H27B H -0.201837 0.697017 0.487246 0.142 Uiso 1 1 calc GR . . . .
H27C H -0.274789 0.754178 0.479456 0.142 Uiso 1 1 calc GR . . . .
C28 C -0.3171(6) 0.9411(6) 0.4172(3) 0.081(3) Uani 1 1 d . . . . .
C29 C -0.1086(2) 0.8647(3) 0.27901(14) 0.0226(10) Uani 1 1 d . . . . .
H29A H -0.138503 0.876897 0.255242 0.027 Uiso 1 1 calc R . . . .
H29B H -0.143716 0.840899 0.297638 0.027 Uiso 1 1 calc R . . . .
C30 C -0.0772(3) 0.9458(3) 0.29519(15) 0.0269(11) Uani 1 1 d . . . . .
H30A H -0.044936 0.972148 0.275955 0.032 Uiso 1 1 calc R . . . .
H30B H -0.044841 0.933911 0.318204 0.032 Uiso 1 1 calc R . . . .
C31 C -0.1402(3) 1.0063(3) 0.30595(17) 0.0351(13) Uani 1 1 d . . . . .
H31A H -0.181662 0.974796 0.317693 0.042 Uiso 1 1 calc R . . . .
H31B H -0.161259 1.032524 0.282308 0.042 Uiso 1 1 calc R . . . .
C32 C -0.1810(3) 1.1609(3) 0.35402(18) 0.0385(13) Uani 1 1 d . . . . .
H32A H -0.198070 1.194098 0.331919 0.058 Uiso 1 1 calc GR . . . .
H32B H -0.159714 1.197460 0.374000 0.058 Uiso 1 1 calc GR . . . .
H32C H -0.224045 1.130338 0.364009 0.058 Uiso 1 1 calc GR . . . .
C33 C -0.0214(4) 1.1374(4) 0.3259(3) 0.074(3) Uani 1 1 d . . . . .
H33A H 0.018616 1.095765 0.323607 0.111 Uiso 1 1 calc GR . . . .
H33B H -0.006073 1.177882 0.345582 0.111 Uiso 1 1 calc GR . . . .
H33C H -0.029464 1.165691 0.301325 0.111 Uiso 1 1 calc GR . . . .
C34 C 0.0930(3) 0.5595(3) 0.30943(16) 0.0311(12) Uani 1 1 d . . . . .
H34 H 0.057066 0.518640 0.316142 0.037 Uiso 1 1 calc R . . . .
C34A C -0.0447(9) 1.0738(9) 0.4456(4) 0.090(3) Uani 0.778(3) 1 d . U P A 1
C35 C 0.1315(3) 0.8517(3) 0.31932(13) 0.0223(9) Uani 1 1 d . . . . .
H35A H 0.182147 0.861021 0.308635 0.027 Uiso 1 1 calc R . . . .
H35B H 0.103640 0.904827 0.317735 0.027 Uiso 1 1 calc R . . . .
C36 C 0.1423(3) 0.8286(3) 0.36123(15) 0.0287(11) Uani 1 1 d . . . . .
H36A H 0.172399 0.776994 0.363384 0.034 Uiso 1 1 calc R . . . .
H36B H 0.092133 0.817970 0.372235 0.034 Uiso 1 1 calc R . . . .
C37 C 0.1827(3) 0.8974(3) 0.38398(15) 0.0336(12) Uani 1 1 d . . . . .
H37A H 0.155356 0.949964 0.378971 0.040 Uiso 1 1 calc R . . . .
H37B H 0.234450 0.903749 0.374135 0.040 Uiso 1 1 calc R . . . .
C38 C 0.2083(5) 0.9794(6) 0.4625(2) 0.080(3) Uani 1 1 d . . . . .
H38A H 0.252706 1.007079 0.452177 0.120 Uiso 1 1 calc GR . . . .
H38B H 0.217681 0.967757 0.489762 0.120 Uiso 1 1 calc GR . . . .
H38C H 0.163859 1.015425 0.459350 0.120 Uiso 1 1 calc GR . . . .
C39 C 0.1150(4) 0.8171(5) 0.45591(19) 0.0577(18) Uani 1 1 d . . . . .
H39A H 0.066042 0.844695 0.451636 0.086 Uiso 1 1 calc GR . . . .
H39B H 0.124478 0.808858 0.483435 0.086 Uiso 1 1 calc GR . . . .
H39C H 0.114262 0.763321 0.442936 0.086 Uiso 1 1 calc GR . . . .
C40A C 0.4074(6) 0.8638(7) 0.4433(3) 0.065(2) Uani 0.778(3) 1 d . U P A 1
C41 C 0.5034(2) 0.4555(3) 0.30332(13) 0.0170(9) Uani 1 1 d . . . . .
H41 H 0.491681 0.422319 0.326547 0.020 Uiso 1 1 calc R . . . .
C42 C 0.5875(2) 0.4416(3) 0.29190(13) 0.0175(9) Uani 1 1 d . . . . .
C43 C 0.5800(2) 0.4118(3) 0.25072(13) 0.0181(9) Uani 1 1 d . . . . .
C44 C 0.6389(2) 0.3938(3) 0.22601(14) 0.0225(10) Uani 1 1 d . . . . .
H44 H 0.690296 0.400998 0.234262 0.027 Uiso 1 1 calc R . . . .
C45 C 0.6213(3) 0.3655(3) 0.18961(14) 0.0261(10) Uani 1 1 d . . . . .
H45 H 0.660874 0.352571 0.172787 0.031 Uiso 1 1 calc R . . . .
C46 C 0.5456(3) 0.3557(3) 0.17719(14) 0.0234(10) Uani 1 1 d . . . . .
H46 H 0.534089 0.336273 0.152010 0.028 Uiso 1 1 calc R . . . .
C47 C 0.4876(3) 0.3741(3) 0.20142(13) 0.0228(10) Uani 1 1 d . . . . .
H47 H 0.436158 0.367785 0.193004 0.027 Uiso 1 1 calc R . . . .
C48 C 0.5052(2) 0.4021(2) 0.23836(12) 0.0171(9) Uani 1 1 d . . . . .
C49 C 0.4505(2) 0.4295(2) 0.26858(13) 0.0171(9) Uani 1 1 d . . . . .
C50 C 0.4130(2) 0.5102(3) 0.25646(14) 0.0205(9) Uani 1 1 d . . . . .
C51 C 0.3627(3) 0.5228(3) 0.22530(14) 0.0248(10) Uani 1 1 d . . . . .
H51 H 0.345018 0.477218 0.210320 0.030 Uiso 1 1 calc R . . . .
C52 C 0.3389(3) 0.6027(3) 0.21651(16) 0.0298(11) Uani 1 1 d . . . . .
H52 H 0.305455 0.612101 0.195124 0.036 Uiso 1 1 calc R . . . .
C53 C 0.3641(3) 0.6696(3) 0.23911(16) 0.0306(12) Uani 1 1 d . . . . .
H53 H 0.348186 0.724233 0.232791 0.037 Uiso 1 1 calc R . . . .
C54 C 0.4123(3) 0.6563(3) 0.27065(15) 0.0261(10) Uani 1 1 d . . . . .
H54 H 0.428427 0.701426 0.286329 0.031 Uiso 1 1 calc R . . . .
C55 C 0.4368(2) 0.5767(3) 0.27911(14) 0.0217(10) Uani 1 1 d . . . . .
C56 C 0.4921(2) 0.5498(3) 0.31107(14) 0.0209(9) Uani 1 1 d . . . . .
C57 C 0.5703(2) 0.5867(3) 0.30571(14) 0.0218(9) Uani 1 1 d . . . . .
C58 C 0.5918(3) 0.6690(3) 0.31007(15) 0.0276(11) Uani 1 1 d . . . . .
H58 H 0.555917 0.709523 0.317317 0.033 Uiso 1 1 calc R . . . .
C59 C 0.6666(3) 0.6913(3) 0.30364(15) 0.0284(11) Uani 1 1 d . . . . .
H59 H 0.681621 0.747491 0.306187 0.034 Uiso 1 1 calc R . . . .
C60 C 0.7195(3) 0.6320(3) 0.29355(14) 0.0270(10) Uani 1 1 d . . . . .
H60 H 0.770494 0.647794 0.289411 0.032 Uiso 1 1 calc R . . . .
C61 C 0.6977(3) 0.5491(3) 0.28948(14) 0.0251(10) Uani 1 1 d . . . . .
H61 H 0.733677 0.508217 0.282862 0.030 Uiso 1 1 calc R . . . .
C62 C 0.6226(2) 0.5273(3) 0.29525(13) 0.0192(9) Uani 1 1 d . . . . .
C63 C 0.6308(2) 0.3773(3) 0.31651(13) 0.0201(9) Uani 1 1 d . . . . .
H63A H 0.602765 0.324302 0.314806 0.024 Uiso 1 1 calc R . . . .
H63B H 0.680951 0.368202 0.305250 0.024 Uiso 1 1 calc R . . . .
C64 C 0.6434(3) 0.3987(3) 0.35860(14) 0.0258(10) Uani 1 1 d . . . . .
H64A H 0.593920 0.409816 0.370179 0.031 Uiso 1 1 calc R . . . .
H64B H 0.674516 0.449579 0.360929 0.031 Uiso 1 1 calc R . . . .
C65 C 0.6835(3) 0.3280(3) 0.38029(14) 0.0297(11) Uani 1 1 d . . . . .
H65A H 0.734010 0.319898 0.369236 0.036 Uiso 1 1 calc R . . . .
H65B H 0.654107 0.276613 0.375633 0.036 Uiso 1 1 calc R . . . .
C66 C 0.6193(4) 0.3960(5) 0.45497(18) 0.0514(16) Uani 1 1 d . . . . .
H66A H 0.625973 0.392792 0.482875 0.077 Uiso 1 1 calc GR . . . .
H66B H 0.570906 0.370284 0.447120 0.077 Uiso 1 1 calc GR . . . .
H66C H 0.619200 0.454117 0.446972 0.077 Uiso 1 1 calc GR . . . .
C67 C 0.7263(4) 0.2448(5) 0.45642(19) 0.0610(19) Uani 1 1 d . . . . .
H67A H 0.771283 0.222574 0.444218 0.091 Uiso 1 1 calc GR . . . .
H67B H 0.684967 0.204342 0.454269 0.091 Uiso 1 1 calc GR . . . .
H67C H 0.738322 0.255801 0.483507 0.091 Uiso 1 1 calc GR . . . .
C68 C 0.9048(5) 0.4399(7) 0.4670(3) 0.078(3) Uani 1 1 d . . . . .
C69 C 0.3904(3) 0.3632(3) 0.27773(14) 0.0232(10) Uani 1 1 d . . . . .
H69A H 0.354996 0.386872 0.296271 0.028 Uiso 1 1 calc R . . . .
H69B H 0.360677 0.350504 0.253954 0.028 Uiso 1 1 calc R . . . .
C70 C 0.4227(3) 0.2824(3) 0.29416(15) 0.0267(10) Uani 1 1 d . . . . .
H70A H 0.454582 0.294954 0.317243 0.032 Uiso 1 1 calc R . . . .
H70B H 0.455476 0.256502 0.275060 0.032 Uiso 1 1 calc R . . . .
C71 C 0.3602(3) 0.2208(3) 0.30485(16) 0.0306(11) Uani 1 1 d . . . . .
H71A H 0.340585 0.193485 0.281191 0.037 Uiso 1 1 calc R . . . .
H71B H 0.317740 0.252026 0.315823 0.037 Uiso 1 1 calc R . . . .
C72 C 0.4804(4) 0.0906(4) 0.3279(2) 0.060(2) Uani 1 1 d . . . . .
H72A H 0.474587 0.061330 0.303412 0.089 Uiso 1 1 calc GR . . . .
H72B H 0.494357 0.050991 0.348162 0.089 Uiso 1 1 calc GR . . . .
H72C H 0.520307 0.132495 0.326091 0.089 Uiso 1 1 calc GR . . . .
C73 C 0.3165(3) 0.0664(3) 0.35236(18) 0.0404(14) Uani 1 1 d . . . . .
H73A H 0.272259 0.096745 0.361210 0.061 Uiso 1 1 calc GR . . . .
H73B H 0.336123 0.030269 0.372906 0.061 Uiso 1 1 calc GR . . . .
H73C H 0.301718 0.032840 0.330003 0.061 Uiso 1 1 calc GR . . . .
C74A C 0.4420(9) 0.1891(11) 0.4509(4) 0.098(3) Uani 0.778(3) 1 d . U P A 1
C75 C 0.4650(3) 0.5682(3) 0.35164(14) 0.0272(11) Uani 1 1 d . . . . .
H75A H 0.502273 0.544496 0.370387 0.033 Uiso 1 1 calc R . . . .
H75B H 0.464764 0.628890 0.355415 0.033 Uiso 1 1 calc R . . . .
C76 C 0.3861(3) 0.5344(3) 0.36045(16) 0.0327(12) Uani 1 1 d . . . . .
H76A H 0.346932 0.570502 0.348244 0.039 Uiso 1 1 calc R . . . .
H76B H 0.380291 0.478372 0.349300 0.039 Uiso 1 1 calc R . . . .
C77 C 0.3734(3) 0.5301(4) 0.40332(17) 0.0421(14) Uani 1 1 d . . . . .
H77A H 0.389501 0.583339 0.415012 0.050 Uiso 0.778(3) 1 calc R U P A 1
H77B H 0.406476 0.486285 0.414478 0.050 Uiso 0.778(3) 1 calc R U P A 1
H77C H 0.383114 0.586759 0.413089 0.050 Uiso 0.222(3) 1 calc R U P A 2
H77D H 0.415056 0.495268 0.414031 0.050 Uiso 0.222(3) 1 calc R U P A 2
C78A C 0.2036(6) 0.5888(7) 0.4035(3) 0.063(2) Uani 0.778(3) 1 d . U P A 1
H78A H 0.210774 0.605561 0.376899 0.095 Uiso 0.778(3) 1 calc GR U P A 1
H78B H 0.210819 0.636743 0.420365 0.095 Uiso 0.778(3) 1 calc GR U P A 1
H78C H 0.152114 0.566991 0.406033 0.095 Uiso 0.778(3) 1 calc GR U P A 1
C78B C 0.216(2) 0.580(3) 0.4218(12) 0.063(2) Uani 0.222(3) 1 d . U P A 2
H78D H 0.211248 0.598455 0.395198 0.095 Uiso 0.222(3) 1 calc GR U P A 2
H78E H 0.231285 0.626665 0.438231 0.095 Uiso 0.222(3) 1 calc GR U P A 2
H78F H 0.167586 0.557858 0.430003 0.095 Uiso 0.222(3) 1 calc GR U P A 2
C79A C 0.2686(7) 0.4763(8) 0.4673(3) 0.070(2) Uani 0.778(3) 1 d . U P A 1
H79A H 0.218446 0.453160 0.472140 0.105 Uiso 0.778(3) 1 calc GR U P A 1
H79B H 0.277744 0.524339 0.483980 0.105 Uiso 0.778(3) 1 calc GR U P A 1
H79C H 0.307547 0.434275 0.472761 0.105 Uiso 0.778(3) 1 calc GR U P A 1
C79B C 0.297(3) 0.445(3) 0.4725(13) 0.070(2) Uani 0.222(3) 1 d . U P A 2
H79D H 0.245670 0.440102 0.482567 0.105 Uiso 0.222(3) 1 calc GR U P A 2
H79E H 0.328509 0.478247 0.490172 0.105 Uiso 0.222(3) 1 calc GR U P A 2
H79F H 0.318936 0.390180 0.469640 0.105 Uiso 0.222(3) 1 calc GR U P A 2
C80A C 0.1770(7) 0.2854(7) 0.4067(4) 0.076(2) Uani 0.778(3) 1 d . U P A 1

loop_
_atom_site_aniso_label
_atom_site_aniso_U_11
_atom_site_aniso_U_22
_atom_site_aniso_U_33
_atom_site_aniso_U_23
_atom_site_aniso_U_13
_atom_site_aniso_U_12
S1 0.0477(10) 0.0542(10) 0.0646(11) -0.0017(8) -0.0003(8) 0.0105(8)
S2A 0.0646(16) 0.0748(17) 0.0557(14) 0.0154(12) -0.0048(12) 0.0204(14)
S2B 0.068(4) 0.070(4) 0.056(4) 0.009(3) -0.010(4) 0.022(4)
F4B 0.100(13) 0.131(14) 0.096(14) -0.017(12) 0.012(11) 0.001(12)
F5B 0.088(12) 0.075(11) 0.088(12) -0.021(9) -0.024(10) 0.021(10)
F6B 0.094(11) 0.102(12) 0.089(11) -0.003(10) -0.029(10) 0.015(10)
O4B 0.072(4) 0.051(3) 0.045(3) 0.011(2) 0.000(3) 0.018(3)
O5B 0.085(11) 0.086(12) 0.091(12) 0.012(11) -0.008(10) 0.002(11)
O6B 0.095(12) 0.072(11) 0.066(11) 0.035(9) -0.010(10) 0.007(10)
C34B 0.093(4) 0.097(4) 0.080(4) 0.005(4) -0.004(4) 0.008(4)
S3A 0.0428(11) 0.0533(13) 0.0308(10) 0.0098(9) 0.0029(8) 0.0015(9)
S3B 0.058(4) 0.073(5) 0.085(5) 0.010(4) 0.003(4) 0.013(4)
F7B 0.096(13) 0.111(13) 0.085(11) 0.000(10) -0.025(10) -0.003(12)
F8B 0.077(11) 0.132(14) 0.127(13) 0.004(12) 0.018(10) 0.004(11)
F9B 0.132(14) 0.113(12) 0.125(14) 0.016(11) 0.021(12) 0.006(12)
O7B 0.046(3) 0.073(4) 0.046(3) 0.001(3) -0.003(2) 0.014(2)
O8B 0.112(13) 0.088(12) 0.105(13) 0.034(11) 0.023(11) -0.002(11)
O9B 0.091(13) 0.067(12) 0.080(12) 0.002(11) 0.014(10) 0.013(11)
C40B 0.083(7) 0.097(7) 0.099(7) 0.003(6) 0.005(6) 0.006(6)
S4 0.0418(9) 0.0678(11) 0.0528(10) -0.0101(8) -0.0020(7) -0.0040(8)
S5A 0.0556(13) 0.0440(11) 0.0465(11) -0.0043(9) -0.0067(9) -0.0108(9)
S5B 0.040(3) 0.067(4) 0.051(4) 0.003(3) -0.007(3) -0.003(3)
F13B 0.098(12) 0.121(13) 0.069(10) 0.023(10) -0.009(9) 0.010(11)
F14B 0.079(10) 0.102(12) 0.078(11) 0.004(10) 0.015(9) -0.024(9)
F15B 0.108(12) 0.089(10) 0.068(10) -0.024(9) -0.008(9) 0.010(10)
O13B 0.038(7) 0.036(7) 0.034(7) 0.006(6) -0.009(6) -0.012(6)
O14B 0.018(8) 0.082(11) 0.067(11) -0.006(10) -0.010(8) -0.008(8)
O15B 0.073(11) 0.059(10) 0.072(11) 0.021(9) -0.018(9) 0.017(9)
C74B 0.066(7) 0.088(7) 0.062(7) 0.000(6) -0.003(6) -0.001(6)
S6A 0.0486(13) 0.0490(12) 0.0658(14) -0.0070(10) 0.0027(11) -0.0097(11)
S6B 0.024(3) 0.042(3) 0.064(4) -0.024(3) -0.024(3) 0.024(3)
F16B 0.029(7) 0.069(9) 0.053(7) -0.009(7) 0.008(6) -0.014(7)
F17B 0.036(8) 0.066(9) 0.079(10) -0.023(8) -0.007(7) -0.001(7)
F18B 0.071(12) 0.084(12) 0.063(11) 0.012(10) -0.030(9) 0.010(10)
O16B 0.047(2) 0.053(2) 0.047(2) -0.0153(19) 0.0026(18) -0.0196(19)
O17B 0.051(10) 0.044(9) 0.078(10) -0.027(8) -0.009(9) 0.002(8)
O18B 0.037(9) 0.059(11) 0.047(10) -0.031(8) -0.007(8) -0.011(8)
C80B 0.034(6) 0.050(6) 0.051(6) -0.004(6) -0.008(6) 0.009(5)
Si1 0.0411(10) 0.0745(13) 0.0492(10) 0.0176(9) 0.0149(8) 0.0166(9)
Si2 0.0222(7) 0.0158(6) 0.0374(7) -0.0015(5) 0.0055(5) 0.0035(5)
Si3 0.0473(10) 0.0517(10) 0.0355(9) -0.0116(7) -0.0041(7) -0.0003(8)
Si4 0.0364(9) 0.0480(9) 0.0305(8) 0.0029(7) -0.0027(6) 0.0071(7)
Si5 0.0243(7) 0.0156(6) 0.0389(8) 0.0017(5) 0.0051(5) -0.0028(5)
Si6A 0.0350(19) 0.051(2) 0.0356(18) -0.0158(14) 0.0131(13) -0.0152(15)
Si6B 0.042(6) 0.046(5) 0.047(6) -0.012(4) 0.000(4) -0.004(4)
F1 0.101(4) 0.079(4) 0.150(6) -0.027(4) -0.015(4) -0.016(3)
F2 0.153(6) 0.096(4) 0.080(4) -0.016(3) 0.016(4) 0.027(4)
F3 0.114(5) 0.084(4) 0.139(5) -0.024(4) -0.003(4) 0.047(4)
F4A 0.159(8) 0.086(5) 0.107(6) -0.018(5) -0.019(5) -0.023(5)
F5A 0.153(8) 0.179(8) 0.074(5) -0.004(5) -0.032(5) 0.014(7)
F6A 0.123(7) 0.176(8) 0.104(6) -0.025(6) 0.043(5) -0.002(6)
F7A 0.096(5) 0.082(4) 0.107(5) 0.036(4) -0.027(4) -0.037(4)
F8A 0.053(4) 0.132(6) 0.114(5) 0.021(5) 0.006(3) -0.014(4)
F9A 0.082(4) 0.082(4) 0.083(4) 0.002(4) -0.031(3) -0.011(4)
F10 0.082(4) 0.112(4) 0.093(4) -0.047(3) 0.001(3) -0.026(3)
F11 0.040(3) 0.188(7) 0.122(5) -0.053(4) -0.010(3) -0.006(3)
F12 0.088(4) 0.148(5) 0.072(3) 0.013(4) -0.027(3) 0.006(4)
F13A 0.159(7) 0.192(8) 0.073(5) 0.012(5) -0.042(5) -0.043(7)
F14A 0.192(9) 0.106(6) 0.153(7) 0.065(6) -0.038(6) -0.006(6)
F15A 0.124(7) 0.234(10) 0.079(5) 0.011(6) 0.021(5) -0.044(7)
F16A 0.094(5) 0.088(5) 0.171(7) 0.034(5) -0.026(5) 0.013(4)
F17A 0.159(7) 0.111(5) 0.068(4) 0.015(4) 0.000(4) -0.051(5)
F18A 0.122(6) 0.074(4) 0.131(6) 0.014(4) -0.015(5) -0.048(4)
O1 0.043(3) 0.072(3) 0.053(3) 0.009(2) 0.002(2) 0.015(2)
O2 0.039(3) 0.068(3) 0.122(5) -0.004(3) 0.008(3) 0.001(2)
O3 0.067(3) 0.072(3) 0.058(3) 0.014(3) -0.008(2) 0.010(3)
O4A 0.072(4) 0.051(3) 0.045(3) 0.011(2) 0.000(3) 0.018(3)
O5A 0.068(5) 0.132(7) 0.108(6) -0.003(6) 0.005(4) 0.045(5)
O6A 0.133(7) 0.087(6) 0.101(6) 0.038(5) -0.023(5) 0.017(5)
O7A 0.046(3) 0.073(4) 0.046(3) 0.001(3) -0.003(2) 0.014(2)
O8A 0.065(4) 0.057(4) 0.029(3) 0.000(3) 0.003(3) 0.005(3)
O9A 0.078(4) 0.057(4) 0.041(3) 0.008(3) -0.002(3) 0.011(3)
O10 0.037(2) 0.064(3) 0.052(3) -0.013(2) -0.0028(19) -0.003(2)
O11 0.076(4) 0.083(4) 0.065(3) 0.010(3) 0.014(3) -0.008(3)
O12 0.045(3) 0.076(4) 0.088(4) -0.028(3) 0.010(3) -0.003(3)
O13A 0.045(3) 0.060(3) 0.048(3) -0.011(3) 0.004(2) -0.012(3)
O14A 0.144(8) 0.058(5) 0.155(8) -0.022(5) -0.057(6) 0.010(5)
O15A 0.068(5) 0.136(7) 0.089(6) -0.039(5) 0.002(4) -0.032(5)
O16A 0.047(2) 0.053(2) 0.047(2) -0.0153(19) 0.0026(18) -0.0196(19)
O17A 0.063(5) 0.061(5) 0.107(7) -0.006(5) -0.009(4) 0.001(4)
O18A 0.068(4) 0.055(4) 0.055(4) -0.016(3) -0.021(3) 0.005(3)
C1 0.014(2) 0.013(2) 0.031(2) -0.0007(17) 0.0021(17) -0.0008(16)
C2 0.013(2) 0.017(2) 0.039(3) 0.0023(19) 0.0013(18) 0.0012(17)
C3 0.008(2) 0.015(2) 0.040(3) -0.0032(18) 0.0036(18) -0.0028(16)
C4 0.012(2) 0.020(2) 0.053(3) 0.000(2) 0.005(2) 0.0010(18)
C5 0.012(2) 0.020(2) 0.064(4) -0.014(2) 0.008(2) -0.0079(19)
C6 0.023(3) 0.026(3) 0.040(3) -0.007(2) 0.003(2) -0.002(2)
C7 0.016(2) 0.022(2) 0.040(3) -0.005(2) 0.0016(19) -0.0054(18)
C8 0.009(2) 0.017(2) 0.035(3) -0.0023(18) 0.0033(17) 0.0005(17)
C9 0.011(2) 0.015(2) 0.031(2) -0.0033(17) 0.0015(17) -0.0016(16)
C10 0.014(2) 0.012(2) 0.037(3) -0.0039(18) 0.0034(18) -0.0028(17)
C11 0.019(2) 0.016(2) 0.036(3) 0.0004(19) -0.0010(19) -0.0012(18)
C12 0.032(3) 0.017(2) 0.033(3) 0.0008(19) 0.001(2) -0.001(2)
C13 0.025(3) 0.022(2) 0.035(3) -0.001(2) 0.009(2) -0.005(2)
C14 0.013(2) 0.021(2) 0.040(3) -0.003(2) 0.0044(19) -0.0031(18)
C15 0.013(2) 0.011(2) 0.035(3) -0.0026(18) 0.0024(18) -0.0017(16)
C16 0.010(2) 0.016(2) 0.032(3) -0.0022(18) 0.0008(17) -0.0004(16)
C17 0.011(2) 0.018(2) 0.032(3) -0.0028(18) -0.0003(17) -0.0018(17)
C18 0.014(2) 0.021(2) 0.041(3) -0.002(2) 0.0027(19) -0.0021(18)
C19 0.014(2) 0.027(3) 0.051(3) -0.004(2) 0.002(2) 0.0028(19)
C20 0.024(3) 0.018(2) 0.063(4) -0.003(2) -0.001(2) 0.005(2)
C22 0.013(2) 0.018(2) 0.040(3) -0.0003(19) -0.0007(19) 0.0019(18)
C23 0.017(2) 0.028(3) 0.047(3) 0.006(2) 0.003(2) -0.002(2)
C24 0.023(3) 0.040(3) 0.042(3) 0.007(2) 0.006(2) 0.000(2)
C25 0.035(3) 0.053(4) 0.046(3) 0.007(3) 0.003(3) 0.008(3)
C26 0.034(4) 0.087(6) 0.100(6) 0.038(5) 0.017(4) 0.005(4)
C27 0.105(7) 0.127(8) 0.054(5) 0.026(5) 0.030(5) 0.046(6)
C28 0.078(6) 0.077(6) 0.088(7) -0.008(5) 0.007(5) 0.015(5)
C29 0.010(2) 0.019(2) 0.039(3) -0.0049(19) 0.0010(18) 0.0067(17)
C30 0.017(2) 0.018(2) 0.046(3) -0.006(2) 0.003(2) 0.0008(18)
C31 0.024(3) 0.025(3) 0.057(4) -0.012(2) -0.001(2) 0.014(2)
C32 0.026(3) 0.028(3) 0.061(4) -0.016(3) 0.004(2) 0.002(2)
C33 0.060(5) 0.039(4) 0.125(7) -0.027(4) 0.044(5) -0.019(3)
C34 0.017(2) 0.019(2) 0.057(3) 0.003(2) 0.002(2) -0.0014(19)
C34A 0.093(4) 0.097(4) 0.080(4) 0.005(4) -0.004(4) 0.008(4)
C35 0.016(2) 0.018(2) 0.033(3) -0.0028(18) -0.0020(18) -0.0020(17)
C36 0.026(3) 0.023(2) 0.037(3) -0.004(2) 0.000(2) -0.004(2)
C37 0.035(3) 0.032(3) 0.033(3) -0.005(2) -0.007(2) -0.007(2)
C38 0.096(7) 0.085(6) 0.059(5) -0.033(4) -0.003(4) -0.021(5)
C39 0.058(4) 0.074(5) 0.042(4) 0.003(3) 0.005(3) 0.003(4)
C40A 0.053(4) 0.076(5) 0.064(4) 0.015(4) -0.014(4) -0.012(4)
C41 0.011(2) 0.012(2) 0.028(2) 0.0004(17) 0.0022(17) 0.0015(16)
C42 0.011(2) 0.013(2) 0.028(2) 0.0010(17) 0.0020(17) 0.0009(16)
C43 0.009(2) 0.013(2) 0.032(2) 0.0032(17) 0.0035(17) 0.0039(16)
C44 0.011(2) 0.021(2) 0.036(3) 0.0010(19) 0.0039(18) 0.0007(17)
C45 0.030(3) 0.018(2) 0.031(3) -0.0012(19) 0.009(2) 0.006(2)
C46 0.025(2) 0.017(2) 0.028(2) 0.0007(18) -0.0017(19) 0.0022(18)
C47 0.021(2) 0.015(2) 0.032(3) 0.0012(18) 0.0011(19) -0.0002(18)
C48 0.016(2) 0.0087(19) 0.027(2) 0.0027(16) 0.0029(17) 0.0017(16)
C49 0.008(2) 0.0091(19) 0.034(2) 0.0008(17) 0.0018(17) 0.0003(15)
C50 0.012(2) 0.014(2) 0.036(3) 0.0038(18) 0.0023(18) 0.0024(17)
C51 0.015(2) 0.021(2) 0.039(3) 0.003(2) -0.0013(19) 0.0002(18)
C52 0.017(2) 0.023(2) 0.049(3) 0.010(2) -0.001(2) 0.0016(19)
C53 0.015(2) 0.020(2) 0.056(3) 0.013(2) 0.008(2) 0.0016(19)
C54 0.014(2) 0.014(2) 0.051(3) 0.001(2) 0.003(2) 0.0015(17)
C55 0.009(2) 0.016(2) 0.040(3) 0.0022(19) 0.0049(18) 0.0013(17)
C56 0.014(2) 0.012(2) 0.037(3) -0.0023(18) -0.0008(18) 0.0014(17)
C57 0.013(2) 0.018(2) 0.034(3) -0.0005(18) -0.0015(18) 0.0015(17)
C58 0.019(2) 0.018(2) 0.046(3) -0.003(2) 0.000(2) 0.0035(19)
C59 0.021(2) 0.016(2) 0.049(3) -0.001(2) -0.001(2) -0.0047(18)
C60 0.016(2) 0.026(2) 0.039(3) -0.002(2) -0.0009(19) -0.0055(19)
C61 0.020(2) 0.019(2) 0.037(3) 0.0005(19) 0.0040(19) 0.0027(18)
C62 0.014(2) 0.016(2) 0.027(2) -0.0005(17) -0.0005(17) -0.0004(17)
C63 0.014(2) 0.015(2) 0.031(2) 0.0000(18) 0.0026(17) 0.0046(17)
C64 0.021(2) 0.024(2) 0.032(3) 0.003(2) 0.0006(19) 0.0081(19)
C65 0.033(3) 0.024(2) 0.031(3) 0.003(2) -0.001(2) 0.010(2)
C66 0.045(4) 0.066(4) 0.042(4) -0.011(3) 0.001(3) 0.004(3)
C67 0.072(5) 0.070(5) 0.041(4) 0.018(3) 0.001(3) 0.017(4)
C68 0.049(5) 0.109(8) 0.077(6) -0.026(6) -0.007(4) -0.013(5)
C69 0.018(2) 0.018(2) 0.034(3) 0.0043(19) 0.0021(19) -0.0019(18)
C70 0.023(3) 0.018(2) 0.040(3) 0.005(2) 0.005(2) -0.0059(19)
C71 0.027(3) 0.021(2) 0.044(3) 0.003(2) 0.001(2) -0.007(2)
C72 0.037(4) 0.028(3) 0.115(6) 0.015(3) 0.020(4) 0.008(3)
C73 0.030(3) 0.034(3) 0.058(4) 0.017(3) 0.001(2) -0.008(2)
C74A 0.104(6) 0.116(6) 0.073(5) 0.005(5) -0.010(5) -0.006(5)
C75 0.021(2) 0.023(2) 0.037(3) -0.008(2) 0.002(2) 0.0008(19)
C76 0.023(3) 0.031(3) 0.045(3) -0.008(2) 0.009(2) -0.003(2)
C77 0.041(3) 0.041(3) 0.045(3) -0.015(3) 0.009(3) -0.004(3)
C78A 0.050(4) 0.066(4) 0.074(5) -0.015(5) 0.013(4) 0.000(4)
C78B 0.050(4) 0.066(4) 0.074(5) -0.015(5) 0.013(4) 0.000(4)
C79A 0.074(5) 0.082(5) 0.055(4) -0.014(4) 0.013(4) -0.020(4)
C79B 0.074(5) 0.082(5) 0.055(4) -0.014(4) 0.013(4) -0.020(4)
C80A 0.077(5) 0.068(5) 0.083(5) 0.001(4) 0.003(4) -0.019(4)

loop_
_atom_type_symbol
_atom_type_description
_atom_type_scat_dispersion_real
_atom_type_scat_dispersion_imag
_atom_type_scat_source
C C 0.0181 0.0091 'International Tables Vol C Tables 4.2.6.8 and 6.1.1.4'
H H 0.0000 0.0000 'International Tables Vol C Tables 4.2.6.8 and 6.1.1.4'
F F 0.0727 0.0534 'International Tables Vol C Tables 4.2.6.8 and 6.1.1.4'
O O 0.0492 0.0322 'International Tables Vol C Tables 4.2.6.8 and 6.1.1.4'
S S 0.3331 0.5567 'International Tables Vol C Tables 4.2.6.8 and 6.1.1.4'
Si Si 0.2541 0.3302 'International Tables Vol C Tables 4.2.6.8 and 6.1.1.4'

loop_
_exptl_crystal_face_index_h
_exptl_crystal_face_index_k
_exptl_crystal_face_index_l
_exptl_crystal_face_perp_dist
1 0 0 0.0155
-1 0 0 0.0155
0 0 -1 0.0213
0 0 1 0.0213
0 -1 0 0.1851
0 1 0 0.1851

loop_
_geom_angle_atom_site_label_1
_geom_angle_atom_site_label_2
_geom_angle_atom_site_label_3
_geom_angle
_geom_angle_site_symmetry_1
_geom_angle_site_symmetry_3
_geom_angle_publ_flag
O1 S1 C28 101.8(4) . . ?
O2 S1 O1 112.7(3) . . ?
O2 S1 C28 106.5(4) . . ?
O3 S1 O1 108.5(3) . . ?
O3 S1 O2 119.9(4) . . ?
O3 S1 C28 105.7(4) . . ?
O4A S2A C34A 101.2(5) . . ?
O5A S2A O4A 112.4(5) . . ?
O5A S2A C34A 105.5(7) . . ?
O6A S2A O4A 113.3(5) . . ?
O6A S2A O5A 117.5(6) . . ?
O6A S2A C34A 104.9(7) . . ?
O4B S2B C34B 99.7 . . ?
O5B S2B O4B 109.9 . . ?
O5B S2B C34B 107.9 . . ?
O6B S2B O4B 111.4 . . ?
O6B S2B O5B 120.2 . . ?
O6B S2B C34B 105.6 . . ?
S2B O4B Si2 145.6(11) . . ?
F4B C34B S2B 109.2 . . ?
F4B C34B F5B 109.4 . . ?
F4B C34B F6B 109.5 . . ?
F5B C34B S2B 111.6 . . ?
F5B C34B F6B 109.1 . . ?
F6B C34B S2B 107.9 . . ?
O7A S3A C40A 97.6(5) . . ?
O8A S3A O7A 112.1(4) . . ?
O8A S3A C40A 104.8(5) . . ?
O9A S3A O7A 111.2(4) . . ?
O9A S3A O8A 121.1(4) . . ?
O9A S3A C40A 106.9(4) . . ?
O7B S3B C40B 99.8 . . ?
O8B S3B O7B 109.9 . . ?
O8B S3B C40B 107.9 . . ?
O9B S3B O7B 111.4 . . ?
O9B S3B O8B 120.1 . . ?
O9B S3B C40B 105.6 . . ?
S3B O7B Si3 124.1(9) . . ?
F7B C40B S3B 111.6 . . ?
F8B C40B S3B 108.0 . . ?
F8B C40B F7B 109.2 . . ?
F9B C40B S3B 109.3 . . ?
F9B C40B F7B 109.4 . . ?
F9B C40B F8B 109.4 . . ?
O10 S4 C68 99.1(3) . . ?
O11 S4 O10 111.9(3) . . ?
O11 S4 O12 119.6(4) . . ?
O11 S4 C68 106.9(4) . . ?
O12 S4 O10 111.0(3) . . ?
O12 S4 C68 105.9(4) . . ?
O13A S5A C74A 98.9(6) . . ?
O14A S5A O13A 111.1(5) . . ?
O14A S5A C74A 105.0(8) . . ?
O15A S5A O13A 112.4(4) . . ?
O15A S5A O14A 119.9(7) . . ?
O15A S5A C74A 107.0(7) . . ?
O13B S5B C74B 99.7 . . ?
O14B S5B O13B 109.9 . . ?
O14B S5B C74B 107.8 . . ?
O15B S5B O13B 111.4 . . ?
O15B S5B O14B 120.2 . . ?
O15B S5B C74B 105.6 . . ?
S5B O13B Si5 132.3(7) . . ?
F13B C74B S5B 107.9 . . ?
F13B C74B F15B 109.2 . . ?
F14B C74B S5B 109.3 . . ?
F14B C74B F13B 109.4 . . ?
F14B C74B F15B 109.3 . . ?
F15B C74B S5B 111.6 . . ?
O16A S6A C80A 104.4(5) . . ?
O17A S6A O16A 111.7(5) . . ?
O17A S6A C80A 104.8(6) . . ?
O18A S6A O16A 108.4(4) . . ?
O18A S6A O17A 120.1(5) . . ?
O18A S6A C80A 106.2(5) . . ?
O16B S6B C80B 99.7 . . ?
O17B S6B O16B 109.9 . . ?
O17B S6B C80B 107.9 . . ?
O18B S6B O16B 111.3 . . ?
O18B S6B O17B 120.2 . . ?
O18B S6B C80B 105.6 . . ?
S6B O16B Si6B 141.7(10) . . ?
F16B C80B S6B 111.6 . . ?
F17B C80B S6B 108.0 . . ?
F17B C80B F16B 109.1 . . ?
F18B C80B S6B 109.3 . . ?
F18B C80B F16B 109.3 . . ?
F18B C80B F17B 109.5 . . ?
O1 Si1 C25 102.0(3) . . ?
O1 Si1 C26 109.2(3) . . ?
O1 Si1 C27 105.4(4) . . ?
C26 Si1 C25 114.3(3) . . ?
C27 Si1 C25 111.7(4) . . ?
C27 Si1 C26 113.2(5) . . ?
O4B Si2 C31 106.8(6) . . ?
O4B Si2 C32 109.3(6) . . ?
O4B Si2 C33 95.8(7) . . ?
O4A Si2 C31 99.0(3) . . ?
O4A Si2 C32 99.3(3) . . ?
O4A Si2 C33 114.0(4) . . ?
C32 Si2 C31 115.8(2) . . ?
C33 Si2 C31 113.8(3) . . ?
C33 Si2 C32 113.1(3) . . ?
O7A Si3 C37 111.9(3) . . ?
O7A Si3 C38 101.7(4) . . ?
O7A Si3 C39 101.4(4) . . ?
C37 Si3 O7B 103.5(5) . . ?
C38 Si3 O7B 112.5(6) . . ?
C38 Si3 C37 112.1(3) . . ?
C38 Si3 C39 114.7(4) . . ?
C39 Si3 O7B 98.8(5) . . ?
C39 Si3 C37 113.9(3) . . ?
O10 Si4 C65 106.6(2) . . ?
O10 Si4 C66 101.1(3) . . ?
O10 Si4 C67 107.1(3) . . ?
C66 Si4 C65 114.0(3) . . ?
C66 Si4 C67 114.7(3) . . ?
C67 Si4 C65 112.0(3) . . ?
O13B Si5 C71 105.2(4) . . ?
O13B Si5 C72 96.2(4) . . ?
O13B Si5 C73 111.0(5) . . ?
O13A Si5 C71 101.6(3) . . ?
O13A Si5 C72 112.7(4) . . ?
O13A Si5 C73 98.3(3) . . ?
C71 Si5 C73 115.0(2) . . ?
C72 Si5 C71 114.4(3) . . ?
C72 Si5 C73 113.0(3) . . ?
O16A Si6A C77 102.6(3) . . ?
O16A Si6A C78A 108.8(5) . . ?
O16A Si6A C79A 104.2(5) . . ?
C78A Si6A C77 115.5(5) . . ?
C78A Si6A C79A 113.6(5) . . ?
C79A Si6A C77 110.9(5) . . ?
O16B Si6B C77 101.6(10) . . ?
O16B Si6B C78B 100.1(15) . . ?
O16B Si6B C79B 107.8(19) . . ?
C77 Si6B C78B 109.1(16) . . ?
C77 Si6B C79B 121.0(17) . . ?
C79B Si6B C78B 114(2) . . ?
S1 O1 Si1 136.8(3) . . ?
S2A O4A Si2 143.5(5) . . ?
S3A O7A Si3 143.4(5) . . ?
S4 O10 Si4 130.2(3) . . ?
S5A O13A Si5 139.8(4) . . ?
S6A O16A Si6A 138.9(5) . . ?
C2 C1 H1 110.9 . . ?
C2 C1 C9 108.3(4) . . ?
C2 C1 C16 107.8(3) . . ?
C9 C1 H1 110.9 . . ?
C9 C1 C16 107.9(3) . . ?
C16 C1 H1 110.9 . . ?
C3 C2 C1 103.6(4) . . ?
C3 C2 C23 113.7(4) . . ?
C22 C2 C1 104.1(3) . . ?
C22 C2 C3 111.2(4) . . ?
C22 C2 C23 110.6(4) . . ?
C23 C2 C1 113.0(4) . . ?
C4 C3 C2 127.5(4) . . ?
C8 C3 C2 112.3(4) . . ?
C8 C3 C4 120.1(4) . . ?
C3 C4 H4 120.5 . . ?
C5 C4 C3 119.0(5) . . ?
C5 C4 H4 120.5 . . ?
C4 C5 H5 119.7 . . ?
C6 C5 C4 120.7(4) . . ?
C6 C5 H5 119.7 . . ?
C5 C6 H6 119.9 . . ?
C5 C6 C7 120.3(5) . . ?
C7 C6 H6 119.9 . . ?
C6 C7 H7 120.4 . . ?
C8 C7 C6 119.2(5) . . ?
C8 C7 H7 120.4 . . ?
C3 C8 C7 120.7(4) . . ?
C3 C8 C9 112.3(4) . . ?
C7 C8 C9 126.9(4) . . ?
C8 C9 C1 103.5(3) . . ?
C8 C9 C10 110.4(4) . . ?
C8 C9 C29 110.9(3) . . ?
C10 C9 C1 103.5(3) . . ?
C10 C9 C29 113.4(4) . . ?
C29 C9 C1 114.5(4) . . ?
C11 C10 C9 126.9(4) . . ?
C11 C10 C15 121.0(4) . . ?
C15 C10 C9 111.9(4) . . ?
C10 C11 H11 120.4 . . ?
C10 C11 C12 119.3(4) . . ?
C12 C11 H11 120.4 . . ?
C11 C12 H12 120.0 . . ?
C11 C12 C13 119.9(5) . . ?
C13 C12 H12 120.0 . . ?
C12 C13 H13 119.7 . . ?
C14 C13 C12 120.6(4) . . ?
C14 C13 H13 119.7 . . ?
C13 C14 H14 120.2 . . ?
C13 C14 C15 119.6(4) . . ?
C15 C14 H14 120.2 . . ?
C10 C15 C14 119.5(4) . . ?
C10 C15 C16 112.6(4) . . ?
C14 C15 C16 127.9(4) . . ?
C15 C16 C1 103.9(3) . . ?
C15 C16 C17 112.2(4) . . ?
C15 C16 C35 110.5(4) . . ?
C17 C16 C1 103.7(3) . . ?
C17 C16 C35 112.2(4) . . ?
C35 C16 C1 114.1(4) . . ?
C18 C17 C16 127.3(4) . . ?
C22 C17 C16 112.0(4) . . ?
C22 C17 C18 120.6(4) . . ?
C17 C18 H18 120.7 . . ?
C19 C18 C17 118.6(4) . . ?
C19 C18 H18 120.7 . . ?
C18 C19 H19 119.4 . . ?
C20 C19 C18 121.1(4) . . ?
C20 C19 H19 119.4 . . ?
C19 C20 H20 119.9 . . ?
C19 C20 C34 120.2(5) . . ?
C34 C20 H20 119.9 . . ?
C17 C22 C2 112.4(4) . . ?
C17 C22 C34 120.5(4) . . ?
C34 C22 C2 127.1(4) . . ?
C2 C23 H23A 108.4 . . ?
C2 C23 H23B 108.4 . . ?
H23A C23 H23B 107.4 . . ?
C24 C23 C2 115.6(4) . . ?
C24 C23 H23A 108.4 . . ?
C24 C23 H23B 108.4 . . ?
C23 C24 H24A 109.1 . . ?
C23 C24 H24B 109.1 . . ?
H24A C24 H24B 107.9 . . ?
C25 C24 C23 112.3(5) . . ?
C25 C24 H24A 109.1 . . ?
C25 C24 H24B 109.1 . . ?
Si1 C25 H25A 108.0 . . ?
Si1 C25 H25B 108.0 . . ?
C24 C25 Si1 117.0(4) . . ?
C24 C25 H25A 108.0 . . ?
C24 C25 H25B 108.0 . . ?
H25A C25 H25B 107.3 . . ?
Si1 C26 H26A 109.5 . . ?
Si1 C26 H26B 109.5 . . ?
Si1 C26 H26C 109.5 . . ?
H26A C26 H26B 109.5 . . ?
H26A C26 H26C 109.5 . . ?
H26B C26 H26C 109.5 . . ?
Si1 C27 H27A 109.5 . . ?
Si1 C27 H27B 109.5 . . ?
Si1 C27 H27C 109.5 . . ?
H27A C27 H27B 109.5 . . ?
H27A C27 H27C 109.5 . . ?
H27B C27 H27C 109.5 . . ?
F1 C28 S1 110.8(7) . . ?
F2 C28 S1 109.7(7) . . ?
F2 C28 F1 108.0(9) . . ?
F2 C28 F3 109.8(8) . . ?
F3 C28 S1 109.7(7) . . ?
F3 C28 F1 108.8(9) . . ?
C9 C29 H29A 108.5 . . ?
C9 C29 H29B 108.5 . . ?
H29A C29 H29B 107.5 . . ?
C30 C29 C9 115.0(4) . . ?
C30 C29 H29A 108.5 . . ?
C30 C29 H29B 108.5 . . ?
C29 C30 H30A 109.1 . . ?
C29 C30 H30B 109.1 . . ?
C29 C30 C31 112.3(4) . . ?
H30A C30 H30B 107.9 . . ?
C31 C30 H30A 109.1 . . ?
C31 C30 H30B 109.1 . . ?
Si2 C31 H31A 108.9 . . ?
Si2 C31 H31B 108.9 . . ?
C30 C31 Si2 113.5(4) . . ?
C30 C31 H31A 108.9 . . ?
C30 C31 H31B 108.9 . . ?
H31A C31 H31B 107.7 . . ?
Si2 C32 H32A 109.5 . . ?
Si2 C32 H32B 109.5 . . ?
Si2 C32 H32C 109.5 . . ?
H32A C32 H32B 109.5 . . ?
H32A C32 H32C 109.5 . . ?
H32B C32 H32C 109.5 . . ?
Si2 C33 H33A 109.5 . . ?
Si2 C33 H33B 109.5 . . ?
Si2 C33 H33C 109.5 . . ?
H33A C33 H33B 109.5 . . ?
H33A C33 H33C 109.5 . . ?
H33B C33 H33C 109.5 . . ?
C20 C34 C22 119.0(4) . . ?
C20 C34 H34 120.5 . . ?
C22 C34 H34 120.5 . . ?
F4A C34A S2A 110.4(10) . . ?
F4A C34A F6A 106.6(12) . . ?
F5A C34A S2A 115.2(11) . . ?
F5A C34A F4A 110.1(14) . . ?
F5A C34A F6A 108.5(12) . . ?
F6A C34A S2A 105.6(11) . . ?
C16 C35 H35A 108.3 . . ?
C16 C35 H35B 108.3 . . ?
H35A C35 H35B 107.4 . . ?
C36 C35 C16 115.8(4) . . ?
C36 C35 H35A 108.3 . . ?
C36 C35 H35B 108.3 . . ?
C35 C36 H36A 109.4 . . ?
C35 C36 H36B 109.4 . . ?
C35 C36 C37 111.4(4) . . ?
H36A C36 H36B 108.0 . . ?
C37 C36 H36A 109.4 . . ?
C37 C36 H36B 109.4 . . ?
Si3 C37 H37A 108.3 . . ?
Si3 C37 H37B 108.3 . . ?
C36 C37 Si3 115.8(4) . . ?
C36 C37 H37A 108.3 . . ?
C36 C37 H37B 108.3 . . ?
H37A C37 H37B 107.4 . . ?
Si3 C38 H38A 109.5 . . ?
Si3 C38 H38B 109.5 . . ?
Si3 C38 H38C 109.5 . . ?
H38A C38 H38B 109.5 . . ?
H38A C38 H38C 109.5 . . ?
H38B C38 H38C 109.5 . . ?
Si3 C39 H39A 109.5 . . ?
Si3 C39 H39B 109.5 . . ?
Si3 C39 H39C 109.5 . . ?
H39A C39 H39B 109.5 . . ?
H39A C39 H39C 109.5 . . ?
H39B C39 H39C 109.5 . . ?
F7A C40A S3A 111.0(7) . . ?
F7A C40A F9A 107.2(10) . . ?
F8A C40A S3A 112.5(8) . . ?
F8A C40A F7A 106.7(9) . . ?
F8A C40A F9A 109.4(8) . . ?
F9A C40A S3A 109.9(7) . . ?
C42 C41 H41 110.6 . . ?
C42 C41 C49 108.1(3) . . ?
C49 C41 H41 110.6 . . ?
C56 C41 H41 110.6 . . ?
C56 C41 C42 108.2(3) . . ?
C56 C41 C49 108.7(3) . . ?
C43 C42 C41 103.4(3) . . ?
C43 C42 C62 112.6(4) . . ?
C43 C42 C63 110.1(3) . . ?
C62 C42 C41 103.7(3) . . ?
C62 C42 C63 112.3(4) . . ?
C63 C42 C41 114.4(3) . . ?
C44 C43 C42 127.2(4) . . ?
C48 C43 C42 112.7(4) . . ?
C48 C43 C44 120.1(4) . . ?
C43 C44 H44 120.4 . . ?
C45 C44 C43 119.2(4) . . ?
C45 C44 H44 120.4 . . ?
C44 C45 H45 119.7 . . ?
C44 C45 C46 120.6(4) . . ?
C46 C45 H45 119.7 . . ?
C45 C46 H46 119.9 . . ?
C47 C46 C45 120.2(4) . . ?
C47 C46 H46 119.9 . . ?
C46 C47 H47 120.3 . . ?
C46 C47 C48 119.3(4) . . ?
C48 C47 H47 120.3 . . ?
C43 C48 C47 120.6(4) . . ?
C43 C48 C49 111.7(4) . . ?
C47 C48 C49 127.7(4) . . ?
C48 C49 C41 104.0(3) . . ?
C48 C49 C50 109.7(4) . . ?
C48 C49 C69 113.4(4) . . ?
C50 C49 C41 103.3(3) . . ?
C50 C49 C69 110.9(3) . . ?
C69 C49 C41 114.9(4) . . ?
C51 C50 C49 127.1(4) . . ?
C55 C50 C49 112.6(4) . . ?
C55 C50 C51 120.3(4) . . ?
C50 C51 H51 120.4 . . ?
C52 C51 C50 119.1(5) . . ?
C52 C51 H51 120.4 . . ?
C51 C52 H52 119.9 . . ?
C51 C52 C53 120.3(5) . . ?
C53 C52 H52 119.9 . . ?
C52 C53 H53 119.9 . . ?
C54 C53 C52 120.2(4) . . ?
C54 C53 H53 119.9 . . ?
C53 C54 H54 120.3 . . ?
C55 C54 C53 119.5(5) . . ?
C55 C54 H54 120.3 . . ?
C50 C55 C56 111.8(4) . . ?
C54 C55 C50 120.6(4) . . ?
C54 C55 C56 127.6(4) . . ?
C55 C56 C41 103.6(4) . . ?
C55 C56 C75 114.3(4) . . ?
C57 C56 C41 103.8(3) . . ?
C57 C56 C55 111.1(4) . . ?
C57 C56 C75 110.2(4) . . ?
C75 C56 C41 113.2(4) . . ?
C58 C57 C56 127.3(4) . . ?
C62 C57 C56 112.0(4) . . ?
C62 C57 C58 120.6(4) . . ?
C57 C58 H58 120.5 . . ?
C57 C58 C59 119.0(4) . . ?
C59 C58 H58 120.5 . . ?
C58 C59 H59 119.7 . . ?
C60 C59 C58 120.7(4) . . ?
C60 C59 H59 119.7 . . ?
C59 C60 H60 120.0 . . ?
C59 C60 C61 120.0(4) . . ?
C61 C60 H60 120.0 . . ?
C60 C61 H61 120.4 . . ?
C62 C61 C60 119.2(4) . . ?
C62 C61 H61 120.4 . . ?
C57 C62 C42 112.2(4) . . ?
C57 C62 C61 120.5(4) . . ?
C61 C62 C42 127.3(4) . . ?
C42 C63 H63A 108.2 . . ?
C42 C63 H63B 108.2 . . ?
H63A C63 H63B 107.4 . . ?
C64 C63 C42 116.3(4) . . ?
C64 C63 H63A 108.2 . . ?
C64 C63 H63B 108.2 . . ?
C63 C64 H64A 109.4 . . ?
C63 C64 H64B 109.4 . . ?
C63 C64 C65 111.1(4) . . ?
H64A C64 H64B 108.0 . . ?
C65 C64 H64A 109.4 . . ?
C65 C64 H64B 109.4 . . ?
Si4 C65 H65A 108.2 . . ?
Si4 C65 H65B 108.2 . . ?
C64 C65 Si4 116.3(3) . . ?
C64 C65 H65A 108.2 . . ?
C64 C65 H65B 108.2 . . ?
H65A C65 H65B 107.4 . . ?
Si4 C66 H66A 109.5 . . ?
Si4 C66 H66B 109.5 . . ?
Si4 C66 H66C 109.5 . . ?
H66A C66 H66B 109.5 . . ?
H66A C66 H66C 109.5 . . ?
H66B C66 H66C 109.5 . . ?
Si4 C67 H67A 109.5 . . ?
Si4 C67 H67B 109.5 . . ?
Si4 C67 H67C 109.5 . . ?
H67A C67 H67B 109.5 . . ?
H67A C67 H67C 109.5 . . ?
H67B C67 H67C 109.5 . . ?
F10 C68 S4 109.3(7) . . ?
F11 C68 S4 109.0(6) . . ?
F11 C68 F10 108.2(8) . . ?
F12 C68 S4 111.1(6) . . ?
F12 C68 F10 110.2(8) . . ?
F12 C68 F11 109.0(9) . . ?
C49 C69 H69A 108.6 . . ?
C49 C69 H69B 108.6 . . ?
H69A C69 H69B 107.6 . . ?
C70 C69 C49 114.7(4) . . ?
C70 C69 H69A 108.6 . . ?
C70 C69 H69B 108.6 . . ?
C69 C70 H70A 109.1 . . ?
C69 C70 H70B 109.1 . . ?
C69 C70 C71 112.5(4) . . ?
H70A C70 H70B 107.8 . . ?
C71 C70 H70A 109.1 . . ?
C71 C70 H70B 109.1 . . ?
Si5 C71 H71A 108.6 . . ?
Si5 C71 H71B 108.6 . . ?
C70 C71 Si5 114.5(4) . . ?
C70 C71 H71A 108.6 . . ?
C70 C71 H71B 108.6 . . ?
H71A C71 H71B 107.6 . . ?
Si5 C72 H72A 109.5 . . ?
Si5 C72 H72B 109.5 . . ?
Si5 C72 H72C 109.5 . . ?
H72A C72 H72B 109.5 . . ?
H72A C72 H72C 109.5 . . ?
H72B C72 H72C 109.5 . . ?
Si5 C73 H73A 109.5 . . ?
Si5 C73 H73B 109.5 . . ?
Si5 C73 H73C 109.5 . . ?
H73A C73 H73B 109.5 . . ?
H73A C73 H73C 109.5 . . ?
H73B C73 H73C 109.5 . . ?
F13A C74A S5A 104.6(10) . . ?
F14A C74A S5A 110.2(11) . . ?
F14A C74A F13A 111.7(14) . . ?
F15A C74A S5A 112.5(11) . . ?
F15A C74A F13A 110.8(13) . . ?
F15A C74A F14A 107.1(15) . . ?
C56 C75 H75A 108.5 . . ?
C56 C75 H75B 108.5 . . ?
H75A C75 H75B 107.5 . . ?
C76 C75 C56 115.1(4) . . ?
C76 C75 H75A 108.5 . . ?
C76 C75 H75B 108.5 . . ?
C75 C76 H76A 109.2 . . ?
C75 C76 H76B 109.2 . . ?
H76A C76 H76B 107.9 . . ?
C77 C76 C75 112.0(4) . . ?
C77 C76 H76A 109.2 . . ?
C77 C76 H76B 109.2 . . ?
Si6A C77 H77A 108.5 . . ?
Si6A C77 H77B 108.5 . . ?
Si6B C77 H77C 105.5 . . ?
Si6B C77 H77D 105.5 . . ?
C76 C77 Si6A 115.1(4) . . ?
C76 C77 Si6B 127.1(7) . . ?
C76 C77 H77A 108.5 . . ?
C76 C77 H77B 108.5 . . ?
C76 C77 H77C 105.5 . . ?
C76 C77 H77D 105.5 . . ?
H77A C77 H77B 107.5 . . ?
H77C C77 H77D 106.1 . . ?
Si6A C78A H78A 109.5 . . ?
Si6A C78A H78B 109.5 . . ?
Si6A C78A H78C 109.5 . . ?
H78A C78A H78B 109.5 . . ?
H78A C78A H78C 109.5 . . ?
H78B C78A H78C 109.5 . . ?
Si6B C78B H78D 109.5 . . ?
Si6B C78B H78E 109.5 . . ?
Si6B C78B H78F 109.5 . . ?
H78D C78B H78E 109.5 . . ?
H78D C78B H78F 109.5 . . ?
H78E C78B H78F 109.5 . . ?
Si6A C79A H79A 109.5 . . ?
Si6A C79A H79B 109.5 . . ?
Si6A C79A H79C 109.5 . . ?
H79A C79A H79B 109.5 . . ?
H79A C79A H79C 109.5 . . ?
H79B C79A H79C 109.5 . . ?
Si6B C79B H79D 109.5 . . ?
Si6B C79B H79E 109.5 . . ?
Si6B C79B H79F 109.5 . . ?
H79D C79B H79E 109.5 . . ?
H79D C79B H79F 109.5 . . ?
H79E C79B H79F 109.5 . . ?
F16A C80A S6A 110.9(8) . . ?
F17A C80A S6A 110.4(8) . . ?
F17A C80A F16A 108.5(11) . . ?
F17A C80A F18A 108.7(10) . . ?
F18A C80A S6A 112.2(9) . . ?
F18A C80A F16A 106.1(10) . . ?

loop_
_geom_bond_atom_site_label_1
_geom_bond_atom_site_label_2
_geom_bond_distance
_geom_bond_site_symmetry_2
_geom_bond_publ_flag
S1 O1 1.522(5) . ?
S1 O2 1.415(5) . ?
S1 O3 1.408(5) . ?
S1 C28 1.818(10) . ?
S2A O4A 1.443(6) . ?
S2A O5A 1.441(9) . ?
S2A O6A 1.408(9) . ?
S2A C34A 1.804(15) . ?
S2B O4B 1.5355 . ?
S2B O5B 1.4297 . ?
S2B O6B 1.4151 . ?
S2B C34B 1.8342 . ?
F4B C34B 1.3142 . ?
F5B C34B 1.3190 . ?
F6B C34B 1.3196 . ?
O4B Si2 1.620(11) . ?
S3A O7A 1.520(6) . ?
S3A O8A 1.440(6) . ?
S3A O9A 1.388(6) . ?
S3A C40A 1.836(10) . ?
S3B O7B 1.5341 . ?
S3B O8B 1.4310 . ?
S3B O9B 1.4157 . ?
S3B C40B 1.8329 . ?
F7B C40B 1.3203 . ?
F8B C40B 1.3189 . ?
F9B C40B 1.3154 . ?
O7B Si3 1.941(14) . ?
S4 O10 1.519(4) . ?
S4 O11 1.412(6) . ?
S4 O12 1.435(5) . ?
S4 C68 1.817(9) . ?
S5A O13A 1.502(7) . ?
S5A O14A 1.387(9) . ?
S5A O15A 1.381(9) . ?
S5A C74A 1.807(15) . ?
S5B O13B 1.5349 . ?
S5B O14B 1.4305 . ?
S5B O15B 1.4154 . ?
S5B C74B 1.8347 . ?
F13B C74B 1.3184 . ?
F14B C74B 1.3158 . ?
F15B C74B 1.3194 . ?
O13B Si5 1.727(10) . ?
S6A O16A 1.481(6) . ?
S6A O17A 1.467(10) . ?
S6A O18A 1.424(7) . ?
S6A C80A 1.771(12) . ?
S6B O16B 1.5366 . ?
S6B O17B 1.4296 . ?
S6B O18B 1.4150 . ?
S6B C80B 1.8333 . ?
F16B C80B 1.3201 . ?
F17B C80B 1.3178 . ?
F18B C80B 1.3161 . ?
O16B Si6B 1.69(2) . ?
Si1 O1 1.754(5) . ?
Si1 C25 1.856(6) . ?
Si1 C26 1.844(9) . ?
Si1 C27 1.842(9) . ?
Si2 O4A 1.769(6) . ?
Si2 C31 1.835(5) . ?
Si2 C32 1.834(5) . ?
Si2 C33 1.801(7) . ?
Si3 O7A 1.688(7) . ?
Si3 C37 1.858(5) . ?
Si3 C38 1.841(8) . ?
Si3 C39 1.842(7) . ?
Si4 O10 1.764(5) . ?
Si4 C65 1.845(5) . ?
Si4 C66 1.827(6) . ?
Si4 C67 1.840(7) . ?
Si5 O13A 1.744(6) . ?
Si5 C71 1.833(5) . ?
Si5 C72 1.826(6) . ?
Si5 C73 1.850(5) . ?
Si6A O16A 1.758(7) . ?
Si6A C77 1.886(7) . ?
Si6A C78A 1.829(12) . ?
Si6A C79A 1.843(12) . ?
Si6B C77 1.765(19) . ?
Si6B C78B 1.89(4) . ?
Si6B C79B 1.82(5) . ?
F1 C28 1.323(11) . ?
F2 C28 1.305(11) . ?
F3 C28 1.309(10) . ?
F4A C34A 1.337(16) . ?
F5A C34A 1.276(15) . ?
F6A C34A 1.355(16) . ?
F7A C40A 1.316(11) . ?
F8A C40A 1.268(12) . ?
F9A C40A 1.342(12) . ?
F10 C68 1.338(11) . ?
F11 C68 1.313(9) . ?
F12 C68 1.306(11) . ?
F13A C74A 1.367(16) . ?
F14A C74A 1.276(18) . ?
F15A C74A 1.270(17) . ?
F16A C80A 1.349(14) . ?
F17A C80A 1.285(13) . ?
F18A C80A 1.297(12) . ?
C1 H1 1.0000 . ?
C1 C2 1.562(6) . ?
C1 C9 1.569(6) . ?
C1 C16 1.572(6) . ?
C2 C3 1.522(6) . ?
C2 C22 1.518(6) . ?
C2 C23 1.541(7) . ?
C3 C4 1.396(6) . ?
C3 C8 1.384(6) . ?
C4 H4 0.9500 . ?
C4 C5 1.390(8) . ?
C5 H5 0.9500 . ?
C5 C6 1.386(8) . ?
C6 H6 0.9500 . ?
C6 C7 1.388(7) . ?
C7 H7 0.9500 . ?
C7 C8 1.388(7) . ?
C8 C9 1.521(6) . ?
C9 C10 1.528(6) . ?
C9 C29 1.543(6) . ?
C10 C11 1.385(7) . ?
C10 C15 1.388(6) . ?
C11 H11 0.9500 . ?
C11 C12 1.389(7) . ?
C12 H12 0.9500 . ?
C12 C13 1.395(7) . ?
C13 H13 0.9500 . ?
C13 C14 1.378(7) . ?
C14 H14 0.9500 . ?
C14 C15 1.398(6) . ?
C15 C16 1.507(7) . ?
C16 C17 1.526(6) . ?
C16 C35 1.541(6) . ?
C17 C18 1.394(6) . ?
C17 C22 1.382(6) . ?
C18 H18 0.9500 . ?
C18 C19 1.386(7) . ?
C19 H19 0.9500 . ?
C19 C20 1.385(7) . ?
C20 H20 0.9500 . ?
C20 C34 1.391(7) . ?
C22 C34 1.394(7) . ?
C23 H23A 0.9900 . ?
C23 H23B 0.9900 . ?
C23 C24 1.532(7) . ?
C24 H24A 0.9900 . ?
C24 H24B 0.9900 . ?
C24 C25 1.520(8) . ?
C25 H25A 0.9900 . ?
C25 H25B 0.9900 . ?
C26 H26A 0.9800 . ?
C26 H26B 0.9800 . ?
C26 H26C 0.9800 . ?
C27 H27A 0.9800 . ?
C27 H27B 0.9800 . ?
C27 H27C 0.9800 . ?
C29 H29A 0.9900 . ?
C29 H29B 0.9900 . ?
C29 C30 1.525(6) . ?
C30 H30A 0.9900 . ?
C30 H30B 0.9900 . ?
C30 C31 1.537(6) . ?
C31 H31A 0.9900 . ?
C31 H31B 0.9900 . ?
C32 H32A 0.9800 . ?
C32 H32B 0.9800 . ?
C32 H32C 0.9800 . ?
C33 H33A 0.9800 . ?
C33 H33B 0.9800 . ?
C33 H33C 0.9800 . ?
C34 H34 0.9500 . ?
C35 H35A 0.9900 . ?
C35 H35B 0.9900 . ?
C35 C36 1.518(7) . ?
C36 H36A 0.9900 . ?
C36 H36B 0.9900 . ?
C36 C37 1.531(7) . ?
C37 H37A 0.9900 . ?
C37 H37B 0.9900 . ?
C38 H38A 0.9800 . ?
C38 H38B 0.9800 . ?
C38 H38C 0.9800 . ?
C39 H39A 0.9800 . ?
C39 H39B 0.9800 . ?
C39 H39C 0.9800 . ?
C41 H41 1.0000 . ?
C41 C42 1.564(5) . ?
C41 C49 1.565(6) . ?
C41 C56 1.561(6) . ?
C42 C43 1.519(6) . ?
C42 C62 1.521(6) . ?
C42 C63 1.536(6) . ?
C43 C44 1.402(6) . ?
C43 C48 1.385(6) . ?
C44 H44 0.9500 . ?
C44 C45 1.378(7) . ?
C45 H45 0.9500 . ?
C45 C46 1.400(7) . ?
C46 H46 0.9500 . ?
C46 C47 1.381(6) . ?
C47 H47 0.9500 . ?
C47 C48 1.394(6) . ?
C48 C49 1.518(6) . ?
C49 C50 1.518(6) . ?
C49 C69 1.547(6) . ?
C50 C51 1.397(7) . ?
C50 C55 1.391(6) . ?
C51 H51 0.9500 . ?
C51 C52 1.390(7) . ?
C52 H52 0.9500 . ?
C52 C53 1.403(7) . ?
C53 H53 0.9500 . ?
C53 C54 1.387(7) . ?
C54 H54 0.9500 . ?
C54 C55 1.386(6) . ?
C55 C56 1.523(6) . ?
C56 C57 1.521(6) . ?
C56 C75 1.539(7) . ?
C57 C58 1.390(6) . ?
C57 C62 1.387(6) . ?
C58 H58 0.9500 . ?
C58 C59 1.392(7) . ?
C59 H59 0.9500 . ?
C59 C60 1.390(7) . ?
C60 H60 0.9500 . ?
C60 C61 1.400(7) . ?
C61 H61 0.9500 . ?
C61 C62 1.390(6) . ?
C63 H63A 0.9900 . ?
C63 H63B 0.9900 . ?
C63 C64 1.521(7) . ?
C64 H64A 0.9900 . ?
C64 H64B 0.9900 . ?
C64 C65 1.532(6) . ?
C65 H65A 0.9900 . ?
C65 H65B 0.9900 . ?
C66 H66A 0.9800 . ?
C66 H66B 0.9800 . ?
C66 H66C 0.9800 . ?
C67 H67A 0.9800 . ?
C67 H67B 0.9800 . ?
C67 H67C 0.9800 . ?
C69 H69A 0.9900 . ?
C69 H69B 0.9900 . ?
C69 C70 1.529(6) . ?
C70 H70A 0.9900 . ?
C70 H70B 0.9900 . ?
C70 C71 1.540(6) . ?
C71 H71A 0.9900 . ?
C71 H71B 0.9900 . ?
C72 H72A 0.9800 . ?
C72 H72B 0.9800 . ?
C72 H72C 0.9800 . ?
C73 H73A 0.9800 . ?
C73 H73B 0.9800 . ?
C73 H73C 0.9800 . ?
C75 H75A 0.9900 . ?
C75 H75B 0.9900 . ?
C75 C76 1.536(7) . ?
C76 H76A 0.9900 . ?
C76 H76B 0.9900 . ?
C76 C77 1.523(8) . ?
C77 H77A 0.9900 . ?
C77 H77B 0.9900 . ?
C77 H77C 0.9900 . ?
C77 H77D 0.9900 . ?
C78A H78A 0.9800 . ?
C78A H78B 0.9800 . ?
C78A H78C 0.9800 . ?
C78B H78D 0.9800 . ?
C78B H78E 0.9800 . ?
C78B H78F 0.9800 . ?
C79A H79A 0.9800 . ?
C79A H79B 0.9800 . ?
C79A H79C 0.9800 . ?
C79B H79D 0.9800 . ?
C79B H79E 0.9800 . ?
C79B H79F 0.9800 . ?

loop_
_geom_torsion_atom_site_label_1
_geom_torsion_atom_site_label_2
_geom_torsion_atom_site_label_3
_geom_torsion_atom_site_label_4
_geom_torsion
_geom_torsion_site_symmetry_1
_geom_torsion_site_symmetry_2
_geom_torsion_site_symmetry_3
_geom_torsion_site_symmetry_4
_geom_torsion_publ_flag
S2B O4B Si2 C31 124.1(14) . . . . ?
S2B O4B Si2 C32 -110.0(15) . . . . ?
S2B O4B Si2 C33 7.0(16) . . . . ?
O4B S2B C34B F4B 60.7 . . . . ?
O4B S2B C34B F5B -60.4 . . . . ?
O4B S2B C34B F6B 179.7 . . . . ?
O4B Si2 C31 C30 -57.0(8) . . . . ?
O5B S2B O4B Si2 -19.6(16) . . . . ?
O5B S2B C34B F4B 175.4 . . . . ?
O5B S2B C34B F5B 54.3 . . . . ?
O5B S2B C34B F6B -65.6 . . . . ?
O6B S2B O4B Si2 -155.3(16) . . . . ?
O6B S2B C34B F4B -54.9 . . . . ?
O6B S2B C34B F5B -176.0 . . . . ?
O6B S2B C34B F6B 64.1 . . . . ?
C34B S2B O4B Si2 93.6(16) . . . . ?
O7B S3B C40B F7B -60.4 . . . . ?
O7B S3B C40B F8B 179.7 . . . . ?
O7B S3B C40B F9B 60.7 . . . . ?
O7B Si3 C37 C36 78.8(7) . . . . ?
O8B S3B O7B Si3 26.1(11) . . . . ?
O8B S3B C40B F7B 54.4 . . . . ?
O8B S3B C40B F8B -65.5 . . . . ?
O8B S3B C40B F9B 175.5 . . . . ?
O9B S3B O7B Si3 -109.6(11) . . . . ?
O9B S3B C40B F7B -176.0 . . . . ?
O9B S3B C40B F8B 64.0 . . . . ?
O9B S3B C40B F9B -54.9 . . . . ?
C40B S3B O7B Si3 139.3(11) . . . . ?
S5B O13B Si5 C71 -168.9(8) . . . . ?
S5B O13B Si5 C72 -51.5(9) . . . . ?
S5B O13B Si5 C73 66.0(9) . . . . ?
O13B S5B C74B F13B 179.7 . . . . ?
O13B S5B C74B F14B 60.7 . . . . ?
O13B S5B C74B F15B -60.4 . . . . ?
O13B Si5 C71 C70 57.3(6) . . . . ?
O14B S5B O13B Si5 126.6(9) . . . . ?
O14B S5B C74B F13B -65.6 . . . . ?
O14B S5B C74B F14B 175.4 . . . . ?
O14B S5B C74B F15B 54.3 . . . . ?
O15B S5B O13B Si5 -9.2(9) . . . . ?
O15B S5B C74B F13B 64.0 . . . . ?
O15B S5B C74B F14B -54.9 . . . . ?
O15B S5B C74B F15B -176.0 . . . . ?
C74B S5B O13B Si5 -120.3(9) . . . . ?
S6B O16B Si6B C77 135.7(11) . . . . ?
S6B O16B Si6B C78B -112.2(18) . . . . ?
S6B O16B Si6B C79B 8(2) . . . . ?
O16B S6B C80B F16B -60.4 . . . . ?
O16B S6B C80B F17B 179.7 . . . . ?
O16B S6B C80B F18B 60.7 . . . . ?
O16B Si6B C77 C76 29.1(13) . . . . ?
O17B S6B O16B Si6B -35.5(14) . . . . ?
O17B S6B C80B F16B 54.3 . . . . ?
O17B S6B C80B F17B -65.6 . . . . ?
O17B S6B C80B F18B 175.4 . . . . ?
O18B S6B O16B Si6B -171.2(14) . . . . ?
O18B S6B C80B F16B -176.0 . . . . ?
O18B S6B C80B F17B 64.1 . . . . ?
O18B S6B C80B F18B -54.9 . . . . ?
C80B S6B O16B Si6B 77.7(14) . . . . ?
O1 S1 C28 F1 57.9(8) . . . . ?
O1 S1 C28 F2 -61.3(7) . . . . ?
O1 S1 C28 F3 178.0(7) . . . . ?
O1 Si1 C25 C24 -55.0(5) . . . . ?
O2 S1 O1 Si1 -6.8(6) . . . . ?
O2 S1 C28 F1 176.1(7) . . . . ?
O2 S1 C28 F2 56.9(8) . . . . ?
O2 S1 C28 F3 -63.8(8) . . . . ?
O3 S1 O1 Si1 -142.0(5) . . . . ?
O3 S1 C28 F1 -55.4(8) . . . . ?
O3 S1 C28 F2 -174.6(6) . . . . ?
O3 S1 C28 F3 64.7(8) . . . . ?
O4A S2A C34A F4A -53.9(12) . . . . ?
O4A S2A C34A F5A -179.3(11) . . . . ?
O4A S2A C34A F6A 60.9(11) . . . . ?
O4A Si2 C31 C30 -73.9(5) . . . . ?
O5A S2A O4A Si2 -17.8(10) . . . . ?
O5A S2A C34A F4A 63.3(12) . . . . ?
O5A S2A C34A F5A -62.1(13) . . . . ?
O5A S2A C34A F6A 178.2(10) . . . . ?
O6A S2A O4A Si2 -153.9(8) . . . . ?
O6A S2A C34A F4A -171.9(11) . . . . ?
O6A S2A C34A F5A 62.7(13) . . . . ?
O6A S2A C34A F6A -57.1(11) . . . . ?
O7A S3A C40A F7A -63.3(9) . . . . ?
O7A S3A C40A F8A 177.2(7) . . . . ?
O7A S3A C40A F9A 55.1(8) . . . . ?
O7A Si3 C37 C36 86.8(5) . . . . ?
O8A S3A O7A Si3 -9.8(10) . . . . ?
O8A S3A C40A F7A 52.1(9) . . . . ?
O8A S3A C40A F8A -67.4(8) . . . . ?
O8A S3A C40A F9A 170.4(7) . . . . ?
O9A S3A O7A Si3 -148.9(8) . . . . ?
O9A S3A C40A F7A -178.3(8) . . . . ?
O9A S3A C40A F8A 62.2(8) . . . . ?
O9A S3A C40A F9A -59.9(8) . . . . ?
O10 S4 C68 F10 -65.3(7) . . . . ?
O10 S4 C68 F11 176.6(7) . . . . ?
O10 S4 C68 F12 56.5(7) . . . . ?
O10 Si4 C65 C64 -75.5(4) . . . . ?
O11 S4 O10 Si4 112.2(4) . . . . ?
O11 S4 C68 F10 51.0(7) . . . . ?
O11 S4 C68 F11 -67.1(8) . . . . ?
O11 S4 C68 F12 172.9(6) . . . . ?
O12 S4 O10 Si4 -24.2(5) . . . . ?
O12 S4 C68 F10 179.6(6) . . . . ?
O12 S4 C68 F11 61.5(8) . . . . ?
O12 S4 C68 F12 -58.6(7) . . . . ?
O13A S5A C74A F13A -177.1(10) . . . . ?
O13A S5A C74A F14A 62.8(12) . . . . ?
O13A S5A C74A F15A -56.7(13) . . . . ?
O13A Si5 C71 C70 74.9(4) . . . . ?
O14A S5A O13A Si5 125.0(9) . . . . ?
O14A S5A C74A F13A -62.3(12) . . . . ?
O14A S5A C74A F14A 177.5(11) . . . . ?
O14A S5A C74A F15A 58.1(14) . . . . ?
O15A S5A O13A Si5 -12.5(10) . . . . ?
O15A S5A C74A F13A 66.1(12) . . . . ?
O15A S5A C74A F14A -54.1(13) . . . . ?
O15A S5A C74A F15A -173.5(12) . . . . ?
O16A S6A C80A F16A -59.2(9) . . . . ?
O16A S6A C80A F17A 61.0(10) . . . . ?
O16A S6A C80A F18A -177.6(9) . . . . ?
O16A Si6A C77 C76 53.4(5) . . . . ?
O17A S6A O16A Si6A 6.3(9) . . . . ?
O17A S6A C80A F16A -176.7(9) . . . . ?
O17A S6A C80A F17A -56.5(10) . . . . ?
O17A S6A C80A F18A 64.9(11) . . . . ?
O18A S6A O16A Si6A 140.8(7) . . . . ?
O18A S6A C80A F16A 55.2(10) . . . . ?
O18A S6A C80A F17A 175.4(8) . . . . ?
O18A S6A C80A F18A -63.2(10) . . . . ?
C1 C2 C3 C4 174.7(4) . . . . ?
C1 C2 C3 C8 -1.7(5) . . . . ?
C1 C2 C22 C17 -0.2(5) . . . . ?
C1 C2 C22 C34 -179.8(5) . . . . ?
C1 C2 C23 C24 63.5(6) . . . . ?
C1 C9 C10 C11 177.8(4) . . . . ?
C1 C9 C10 C15 2.5(5) . . . . ?
C1 C9 C29 C30 58.0(5) . . . . ?
C1 C16 C17 C18 -178.8(5) . . . . ?
C1 C16 C17 C22 2.4(5) . . . . ?
C1 C16 C35 C36 63.8(5) . . . . ?
C2 C1 C9 C8 -1.4(4) . . . . ?
C2 C1 C9 C10 -116.7(4) . . . . ?
C2 C1 C9 C29 119.4(4) . . . . ?
C2 C1 C16 C15 115.0(4) . . . . ?
C2 C1 C16 C17 -2.4(5) . . . . ?
C2 C1 C16 C35 -124.7(4) . . . . ?
C2 C3 C4 C5 -176.6(4) . . . . ?
C2 C3 C8 C7 178.2(4) . . . . ?
C2 C3 C8 C9 0.9(5) . . . . ?
C2 C22 C34 C20 179.2(5) . . . . ?
C2 C23 C24 C25 -161.3(5) . . . . ?
C3 C2 C22 C17 110.7(5) . . . . ?
C3 C2 C22 C34 -68.9(7) . . . . ?
C3 C2 C23 C24 -54.2(6) . . . . ?
C3 C4 C5 C6 -0.1(7) . . . . ?
C3 C8 C9 C1 0.4(5) . . . . ?
C3 C8 C9 C10 110.6(4) . . . . ?
C3 C8 C9 C29 -122.8(4) . . . . ?
C4 C3 C8 C7 1.5(7) . . . . ?
C4 C3 C8 C9 -175.8(4) . . . . ?
C4 C5 C6 C7 -0.5(7) . . . . ?
C5 C6 C7 C8 1.5(7) . . . . ?
C6 C7 C8 C3 -2.0(7) . . . . ?
C6 C7 C8 C9 174.9(4) . . . . ?
C7 C8 C9 C1 -176.8(4) . . . . ?
C7 C8 C9 C10 -66.6(6) . . . . ?
C7 C8 C9 C29 60.0(6) . . . . ?
C8 C3 C4 C5 -0.5(7) . . . . ?
C8 C9 C10 C11 67.6(6) . . . . ?
C8 C9 C10 C15 -107.7(4) . . . . ?
C8 C9 C29 C30 174.6(4) . . . . ?
C9 C1 C2 C3 1.9(4) . . . . ?
C9 C1 C2 C22 118.2(4) . . . . ?
C9 C1 C2 C23 -121.7(4) . . . . ?
C9 C1 C16 C15 -1.8(4) . . . . ?
C9 C1 C16 C17 -119.2(4) . . . . ?
C9 C1 C16 C35 118.5(4) . . . . ?
C9 C10 C11 C12 -175.7(4) . . . . ?
C9 C10 C15 C14 176.1(4) . . . . ?
C9 C10 C15 C16 -3.9(5) . . . . ?
C9 C29 C30 C31 -176.4(4) . . . . ?
C10 C9 C29 C30 -60.5(5) . . . . ?
C10 C11 C12 C13 0.8(7) . . . . ?
C10 C15 C16 C1 3.5(5) . . . . ?
C10 C15 C16 C17 114.8(4) . . . . ?
C10 C15 C16 C35 -119.2(4) . . . . ?
C11 C10 C15 C14 0.4(6) . . . . ?
C11 C10 C15 C16 -179.5(4) . . . . ?
C11 C12 C13 C14 -0.6(7) . . . . ?
C12 C13 C14 C15 0.3(7) . . . . ?
C13 C14 C15 C10 -0.2(7) . . . . ?
C13 C14 C15 C16 179.8(4) . . . . ?
C14 C15 C16 C1 -176.5(4) . . . . ?
C14 C15 C16 C17 -65.1(6) . . . . ?
C14 C15 C16 C35 60.8(6) . . . . ?
C15 C10 C11 C12 -0.7(7) . . . . ?
C15 C16 C17 C18 69.7(6) . . . . ?
C15 C16 C17 C22 -109.1(4) . . . . ?
C15 C16 C35 C36 -179.6(4) . . . . ?
C16 C1 C2 C3 -114.7(4) . . . . ?
C16 C1 C2 C22 1.7(5) . . . . ?
C16 C1 C2 C23 121.8(4) . . . . ?
C16 C1 C9 C8 115.0(4) . . . . ?
C16 C1 C9 C10 -0.2(4) . . . . ?
C16 C1 C9 C29 -124.2(4) . . . . ?
C16 C17 C18 C19 -177.3(5) . . . . ?
C16 C17 C22 C2 -1.5(6) . . . . ?
C16 C17 C22 C34 178.2(5) . . . . ?
C16 C35 C36 C37 -178.0(4) . . . . ?
C17 C16 C35 C36 -53.7(5) . . . . ?
C17 C18 C19 C20 -0.9(8) . . . . ?
C17 C22 C34 C20 -0.4(8) . . . . ?
C18 C17 C22 C2 179.7(4) . . . . ?
C18 C17 C22 C34 -0.6(8) . . . . ?
C18 C19 C20 C34 -0.2(9) . . . . ?
C19 C20 C34 C22 0.9(9) . . . . ?
C22 C2 C3 C4 63.4(6) . . . . ?
C22 C2 C3 C8 -113.0(4) . . . . ?
C22 C2 C23 C24 179.8(4) . . . . ?
C22 C17 C18 C19 1.3(7) . . . . ?
C23 C2 C3 C4 -62.3(6) . . . . ?
C23 C2 C3 C8 121.3(4) . . . . ?
C23 C2 C22 C17 -121.8(5) . . . . ?
C23 C2 C22 C34 58.5(7) . . . . ?
C23 C24 C25 Si1 -169.0(4) . . . . ?
C25 Si1 O1 S1 156.7(5) . . . . ?
C26 Si1 O1 S1 35.3(6) . . . . ?
C26 Si1 C25 C24 62.8(6) . . . . ?
C27 Si1 O1 S1 -86.6(6) . . . . ?
C27 Si1 C25 C24 -167.0(5) . . . . ?
C28 S1 O1 Si1 106.9(6) . . . . ?
C29 C9 C10 C11 -57.6(6) . . . . ?
C29 C9 C10 C15 127.1(4) . . . . ?
C29 C30 C31 Si2 160.9(4) . . . . ?
C31 Si2 O4A S2A 111.7(8) . . . . ?
C32 Si2 O4A S2A -130.1(8) . . . . ?
C32 Si2 C31 C30 -178.9(4) . . . . ?
C33 Si2 O4A S2A -9.5(9) . . . . ?
C33 Si2 C31 C30 47.4(6) . . . . ?
C34A S2A O4A Si2 94.3(9) . . . . ?
C35 C16 C17 C18 -55.3(6) . . . . ?
C35 C16 C17 C22 125.9(4) . . . . ?
C35 C36 C37 Si3 174.1(3) . . . . ?
C37 Si3 O7A S3A -1.0(9) . . . . ?
C38 Si3 O7A S3A -120.7(8) . . . . ?
C38 Si3 C37 C36 -159.8(5) . . . . ?
C39 Si3 O7A S3A 120.8(8) . . . . ?
C39 Si3 C37 C36 -27.4(5) . . . . ?
C40A S3A O7A Si3 99.7(8) . . . . ?
C41 C42 C43 C44 176.9(4) . . . . ?
C41 C42 C43 C48 -3.8(5) . . . . ?
C41 C42 C62 C57 -1.7(5) . . . . ?
C41 C42 C62 C61 177.6(5) . . . . ?
C41 C42 C63 C64 -64.5(5) . . . . ?
C41 C49 C50 C51 176.7(4) . . . . ?
C41 C49 C50 C55 -0.1(5) . . . . ?
C41 C49 C69 C70 -57.4(5) . . . . ?
C41 C56 C57 C58 -178.7(5) . . . . ?
C41 C56 C57 C62 1.5(5) . . . . ?
C41 C56 C75 C76 -64.6(5) . . . . ?
C42 C41 C49 C48 -0.4(4) . . . . ?
C42 C41 C49 C50 -115.0(4) . . . . ?
C42 C41 C49 C69 124.1(4) . . . . ?
C42 C41 C56 C55 113.7(4) . . . . ?
C42 C41 C56 C57 -2.5(5) . . . . ?
C42 C41 C56 C75 -122.0(4) . . . . ?
C42 C43 C44 C45 178.5(4) . . . . ?
C42 C43 C48 C47 -179.1(4) . . . . ?
C42 C43 C48 C49 3.8(5) . . . . ?
C42 C63 C64 C65 177.2(4) . . . . ?
C43 C42 C62 C57 109.4(4) . . . . ?
C43 C42 C62 C61 -71.3(6) . . . . ?
C43 C42 C63 C64 179.6(4) . . . . ?
C43 C44 C45 C46 0.7(7) . . . . ?
C43 C48 C49 C41 -2.0(4) . . . . ?
C43 C48 C49 C50 107.9(4) . . . . ?
C43 C48 C49 C69 -127.6(4) . . . . ?
C44 C43 C48 C47 0.3(6) . . . . ?
C44 C43 C48 C49 -176.8(4) . . . . ?
C44 C45 C46 C47 -0.2(7) . . . . ?
C45 C46 C47 C48 -0.3(7) . . . . ?
C46 C47 C48 C43 0.3(6) . . . . ?
C46 C47 C48 C49 176.8(4) . . . . ?
C47 C48 C49 C41 -178.8(4) . . . . ?
C47 C48 C49 C50 -68.9(5) . . . . ?
C47 C48 C49 C69 55.6(6) . . . . ?
C48 C43 C44 C45 -0.8(6) . . . . ?
C48 C49 C50 C51 66.3(6) . . . . ?
C48 C49 C50 C55 -110.5(4) . . . . ?
C48 C49 C69 C70 62.1(5) . . . . ?
C49 C41 C42 C43 2.4(4) . . . . ?
C49 C41 C42 C62 120.1(4) . . . . ?
C49 C41 C42 C63 -117.4(4) . . . . ?
C49 C41 C56 C55 -3.4(4) . . . . ?
C49 C41 C56 C57 -119.6(4) . . . . ?
C49 C41 C56 C75 120.8(4) . . . . ?
C49 C50 C51 C52 -174.4(4) . . . . ?
C49 C50 C55 C54 175.7(4) . . . . ?
C49 C50 C55 C56 -2.2(5) . . . . ?
C49 C69 C70 C71 176.7(4) . . . . ?
C50 C49 C69 C70 -174.0(4) . . . . ?
C50 C51 C52 C53 -1.1(7) . . . . ?
C50 C55 C56 C41 3.5(5) . . . . ?
C50 C55 C56 C57 114.4(4) . . . . ?
C50 C55 C56 C75 -120.0(4) . . . . ?
C51 C50 C55 C54 -1.3(7) . . . . ?
C51 C50 C55 C56 -179.2(4) . . . . ?
C51 C52 C53 C54 -0.7(7) . . . . ?
C52 C53 C54 C55 1.6(7) . . . . ?
C53 C54 C55 C50 -0.5(7) . . . . ?
C53 C54 C55 C56 177.0(4) . . . . ?
C54 C55 C56 C41 -174.2(4) . . . . ?
C54 C55 C56 C57 -63.3(6) . . . . ?
C54 C55 C56 C75 62.3(6) . . . . ?
C55 C50 C51 C52 2.1(7) . . . . ?
C55 C56 C57 C58 70.6(6) . . . . ?
C55 C56 C57 C62 -109.2(4) . . . . ?
C55 C56 C75 C76 53.6(5) . . . . ?
C56 C41 C42 C43 -115.1(4) . . . . ?
C56 C41 C42 C62 2.5(5) . . . . ?
C56 C41 C42 C63 125.1(4) . . . . ?
C56 C41 C49 C48 116.8(4) . . . . ?
C56 C41 C49 C50 2.3(4) . . . . ?
C56 C41 C49 C69 -118.6(4) . . . . ?
C56 C57 C58 C59 -179.6(5) . . . . ?
C56 C57 C62 C42 0.1(6) . . . . ?
C56 C57 C62 C61 -179.2(4) . . . . ?
C56 C75 C76 C77 161.8(4) . . . . ?
C57 C56 C75 C76 179.6(4) . . . . ?
C57 C58 C59 C60 -0.9(8) . . . . ?
C58 C57 C62 C42 -179.7(4) . . . . ?
C58 C57 C62 C61 1.0(7) . . . . ?
C58 C59 C60 C61 0.5(8) . . . . ?
C59 C60 C61 C62 0.7(8) . . . . ?
C60 C61 C62 C42 179.4(4) . . . . ?
C60 C61 C62 C57 -1.4(7) . . . . ?
C62 C42 C43 C44 65.6(6) . . . . ?
C62 C42 C43 C48 -115.0(4) . . . . ?
C62 C42 C63 C64 53.3(5) . . . . ?
C62 C57 C58 C59 0.2(8) . . . . ?
C63 C42 C43 C44 -60.5(6) . . . . ?
C63 C42 C43 C48 118.8(4) . . . . ?
C63 C42 C62 C57 -125.6(4) . . . . ?
C63 C42 C62 C61 53.6(6) . . . . ?
C63 C64 C65 Si4 -175.9(3) . . . . ?
C65 Si4 O10 S4 -51.6(4) . . . . ?
C66 Si4 O10 S4 -171.1(4) . . . . ?
C66 Si4 C65 C64 35.2(5) . . . . ?
C67 Si4 O10 S4 68.5(5) . . . . ?
C67 Si4 C65 C64 167.6(4) . . . . ?
C68 S4 O10 Si4 -135.3(5) . . . . ?
C69 C49 C50 C51 -59.7(6) . . . . ?
C69 C49 C50 C55 123.5(4) . . . . ?
C69 C70 C71 Si5 -159.7(4) . . . . ?
C71 Si5 O13A S5A -93.9(7) . . . . ?
C72 Si5 O13A S5A 29.0(8) . . . . ?
C72 Si5 C71 C70 -46.9(5) . . . . ?
C73 Si5 O13A S5A 148.3(7) . . . . ?
C73 Si5 C71 C70 179.8(4) . . . . ?
C74A S5A O13A Si5 -125.1(9) . . . . ?
C75 C56 C57 C58 -57.2(6) . . . . ?
C75 C56 C57 C62 123.0(4) . . . . ?
C75 C76 C77 Si6A 169.1(4) . . . . ?
C75 C76 C77 Si6B 179.3(8) . . . . ?
C77 Si6A O16A S6A -158.8(7) . . . . ?
C78A Si6A O16A S6A -36.0(9) . . . . ?
C78A Si6A C77 C76 -64.7(6) . . . . ?
C78B Si6B C77 C76 -76.1(18) . . . . ?
C79A Si6A O16A S6A 85.5(8) . . . . ?
C79A Si6A C77 C76 164.2(6) . . . . ?
C79B Si6B C77 C76 148.2(19) . . . . ?
C80A S6A O16A Si6A -106.3(8) . . . . ?

loop_
_exptl_oxdiff_crystal_face_indexfrac_h
_exptl_oxdiff_crystal_face_indexfrac_k
_exptl_oxdiff_crystal_face_indexfrac_l
_exptl_oxdiff_crystal_face_x
_exptl_oxdiff_crystal_face_y
_exptl_oxdiff_crystal_face_z
1.0016 0.0012 0.0048 0.0578 0.0519 0.0403
-1.0016 -0.0012 -0.0048 -0.0578 -0.0519 -0.0403
0.0009 -0.0016 -0.9978 0.0174 -0.0360 0.0185
-0.0009 0.0016 0.9978 -0.0174 0.0360 -0.0185
0.0040 -1.0030 0.0146 -0.0598 0.0093 0.0740
-0.0040 1.0030 -0.0146 0.0598 -0.0093 -0.0740
